data_4075425
loop_
_publ_author_name
'Hilton, Cameron L.'
'King, Benjamin T.'

_publ_section_title
;
 Four Homologous Zirconium 2,2&#x2018;-Biphenyldiyls:&#x00A0; Synthesis,
 Structure, and Reactivity
;
_journal_issue 17
_journal_name_full Organometallics
_journal_page_first 4058
_journal_paper_doi 10.1021/om060270b
_journal_volume 25
_journal_year 2006
_chemical_formula_sum 'C64 H72 Li4 O4 Zr'
_chemical_formula_weight 1024.20
_chemical_name_common tetrakisbiphyzirconate
_chemical_name_systematic
; 
 tetrakis(2,2'-biphenyldiyl)zirconate lithium 
;
_space_group_IT_number 14
_symmetry_cell_setting monoclinic
_symmetry_space_group_name_Hall '-P 2yn'
_symmetry_space_group_name_H-M 'P 1 21/n 1'
_atom_sites_solution_hydrogens geom
_atom_sites_solution_primary direct
_atom_sites_solution_secondary difmap
_audit_creation_method SHELXL-97
_cell_angle_alpha 90.00
_cell_angle_beta 95.9130(10)
_cell_angle_gamma 90.00
_cell_formula_units_Z 4
_cell_length_a 12.9268(5)
_cell_length_b 17.6970(6)
_cell_length_c 23.7283(8)
_cell_measurement_temperature 100(2)
_cell_volume 5399.3(3)
_computing_structure_refinement 'SHELXL-97 (Sheldrick, 1997)'
_computing_structure_solution 'SHELXS-97 (Sheldrick, 1990)'
_diffrn_ambient_temperature 100(2)
_diffrn_measured_fraction_theta_full 1.000
_diffrn_measured_fraction_theta_max 1.000
_diffrn_radiation_monochromator graphite
_diffrn_radiation_source 'fine-focus sealed tube'
_diffrn_radiation_type MoK\a
_diffrn_radiation_wavelength 0.71073
_diffrn_reflns_av_R_equivalents 0.0411
_diffrn_reflns_av_sigmaI/netI 0.0281
_diffrn_reflns_limit_h_max 16
_diffrn_reflns_limit_h_min -16
_diffrn_reflns_limit_k_max 22
_diffrn_reflns_limit_k_min -22
_diffrn_reflns_limit_l_max 30
_diffrn_reflns_limit_l_min -30
_diffrn_reflns_number 69988
_diffrn_reflns_theta_full 27.50
_diffrn_reflns_theta_max 27.50
_diffrn_reflns_theta_min 1.72
_exptl_absorpt_coefficient_mu 0.251
_exptl_absorpt_correction_T_max 0.9426
_exptl_absorpt_correction_T_min 0.9273
_exptl_absorpt_correction_type multi-scan
_exptl_absorpt_process_details 'SADABS V2.10 (Sheldrick, G.M., 2003)'
_exptl_crystal_colour yellow
_exptl_crystal_density_diffrn 1.260
_exptl_crystal_density_method 'not measured'
_exptl_crystal_description cube
_exptl_crystal_F_000 2160
_exptl_crystal_size_max 0.31
_exptl_crystal_size_mid 0.27
_exptl_crystal_size_min 0.24
_refine_diff_density_max 0.723
_refine_diff_density_min -0.594
_refine_diff_density_rms 0.066
_refine_ls_extinction_method none
_refine_ls_goodness_of_fit_ref 1.051
_refine_ls_hydrogen_treatment constr
_refine_ls_matrix_type full
_refine_ls_number_parameters 658
_refine_ls_number_reflns 12393
_refine_ls_number_restraints 0
_refine_ls_restrained_S_all 1.051
_refine_ls_R_factor_all 0.0437
_refine_ls_R_factor_gt 0.0350
_refine_ls_shift/su_max 0.002
_refine_ls_shift/su_mean 0.000
_refine_ls_structure_factor_coef Fsqd
_refine_ls_weighting_details 'calc w=1/[\s^2^(Fo^2^)+(0.0516P)^2^+2.3281P] where P=(Fo^2^+2Fc^2^)/3'
_refine_ls_weighting_scheme calc
_refine_ls_wR_factor_gt 0.0891
_refine_ls_wR_factor_ref 0.0928
_reflns_number_gt 10561
_reflns_number_total 12393
_reflns_threshold_expression >2sigma(I)
_cod_data_source_file om060270bsi20060327_051305.cif
_cod_data_source_block ch66sad
_cod_depositor_comments
;
The following automatic conversions were performed:

'_symmetry_cell_setting' value 'Monoclinic' changed to 'monoclinic'
according to /home/saulius/struct/CIF-dictionaries/cif_core.dic
dictionary named 'cif_core.dic' version 2.4.1 from 2010-06-29.

Automatic conversion script
Id: cif_fix_values 1715 2011-07-08 13:25:40Z adriana 
;
_cod_original_sg_symbol_H-M P21/n
_cod_database_code 4075425

loop_
_symmetry_equiv_pos_as_xyz
'x, y, z'
'-x+1/2, y+1/2, -z+1/2'
'-x, -y, -z'
'x-1/2, -y-1/2, z-1/2'

loop_
_atom_site_label
_atom_site_type_symbol
_atom_site_fract_x
_atom_site_fract_y
_atom_site_fract_z
_atom_site_U_iso_or_equiv
_atom_site_adp_type
_atom_site_occupancy
_atom_site_symmetry_multiplicity
_atom_site_calc_flag
_atom_site_refinement_flags
Zr1 Zr 0.917474(11) 0.793647(8) 0.615110(6) 0.01062(5) Uani 1 1 d .
O1 O 0.68769(10) 0.97828(7) 0.70613(5) 0.0236(3) Uani 1 1 d .
C1S C 0.67641(15) 1.05809(11) 0.69593(8) 0.0272(4) Uani 1 1 d .
H1SA H 0.7092 1.0710 0.6622 0.033 Uiso 1 1 calc R
H1SB H 0.7124 1.0853 0.7276 0.033 Uiso 1 1 calc R
C1 C 0.75632(12) 0.71628(9) 0.62346(7) 0.0147(3) Uani 1 1 d .
Li1 Li 0.7760(2) 0.91545(18) 0.66657(12) 0.0212(6) Uani 1 1 d .
O2 O 0.61285(10) 0.69979(7) 0.49041(5) 0.0227(3) Uani 1 1 d .
C2S C 0.65620(15) 0.95277(12) 0.75967(8) 0.0279(4) Uani 1 1 d .
H2SA H 0.6305 0.9953 0.7799 0.033 Uiso 1 1 calc R
H2SB H 0.7157 0.9318 0.7827 0.033 Uiso 1 1 calc R
C2 C 0.75152(13) 0.64091(10) 0.64180(7) 0.0177(3) Uani 1 1 d .
H2A H 0.8108 0.6112 0.6415 0.021 Uiso 1 1 calc R
Li2 Li 0.7247(2) 0.75100(18) 0.53498(12) 0.0207(6) Uani 1 1 d .
O3 O 1.16097(9) 0.66627(7) 0.48335(5) 0.0197(2) Uani 1 1 d .
C3S C 0.56435(16) 1.08319(12) 0.68822(9) 0.0336(5) Uani 1 1 d .
H3SA H 0.5613 1.1367 0.6816 0.050 Uiso 1 1 calc R
H3SB H 0.5318 1.0715 0.7218 0.050 Uiso 1 1 calc R
H3SC H 0.5286 1.0573 0.6564 0.050 Uiso 1 1 calc R
C3 C 0.66279(14) 0.60806(10) 0.66039(8) 0.0220(4) Uani 1 1 d .
H3A H 0.6637 0.5576 0.6715 0.026 Uiso 1 1 calc R
Li3 Li 1.0580(2) 0.71093(17) 0.53123(13) 0.0200(6) Uani 1 1 d .
O4 O 1.22318(10) 0.94249(7) 0.69997(5) 0.0231(3) Uani 1 1 d .
C4S C 0.57261(17) 0.89389(13) 0.75017(10) 0.0372(5) Uani 1 1 d .
H4SA H 0.5525 0.8775 0.7860 0.056 Uiso 1 1 calc R
H4SB H 0.5984 0.8516 0.7305 0.056 Uiso 1 1 calc R
H4SC H 0.5134 0.9150 0.7279 0.056 Uiso 1 1 calc R
C4 C 0.57321(14) 0.65097(11) 0.66229(8) 0.0247(4) Uani 1 1 d .
H4A H 0.5144 0.6301 0.6757 0.030 Uiso 1 1 calc R
Li4 Li 1.1111(2) 0.88746(17) 0.65957(13) 0.0201(6) Uani 1 1 d .
C5S C 0.60126(16) 0.62170(12) 0.50658(9) 0.0307(4) Uani 1 1 d .
H5SA H 0.5458 0.6179 0.5310 0.037 Uiso 1 1 calc R
H5SB H 0.6651 0.6048 0.5280 0.037 Uiso 1 1 calc R
C5 C 0.57271(13) 0.72520(11) 0.64398(8) 0.0210(4) Uani 1 1 d .
H5A H 0.5129 0.7542 0.6450 0.025 Uiso 1 1 calc R
C6 C 0.66140(12) 0.75746(9) 0.62388(7) 0.0149(3) Uani 1 1 d .
C6S C 0.51709(14) 0.73828(12) 0.47692(9) 0.0289(4) Uani 1 1 d .
H6SA H 0.4865 0.7509 0.5113 0.035 Uiso 1 1 calc R
H6SB H 0.4688 0.7063 0.4538 0.035 Uiso 1 1 calc R
C7S C 0.57698(18) 0.57064(13) 0.45625(10) 0.0375(5) Uani 1 1 d .
H7SA H 0.5700 0.5196 0.4690 0.056 Uiso 1 1 calc R
H7SB H 0.6324 0.5733 0.4323 0.056 Uiso 1 1 calc R
H7SC H 0.5131 0.5864 0.4353 0.056 Uiso 1 1 calc R
C7 C 0.65812(12) 0.83535(9) 0.59940(6) 0.0145(3) Uani 1 1 d .
C8S C 0.53827(18) 0.80944(13) 0.44488(9) 0.0364(5) Uani 1 1 d .
H8SA H 0.4743 0.8363 0.4354 0.055 Uiso 1 1 calc R
H8SB H 0.5681 0.7964 0.4108 0.055 Uiso 1 1 calc R
H8SC H 0.5859 0.8409 0.4681 0.055 Uiso 1 1 calc R
C8 C 0.75394(12) 0.86499(9) 0.58341(6) 0.0137(3) Uani 1 1 d .
C9S C 1.24897(14) 0.62401(11) 0.50884(8) 0.0237(4) Uani 1 1 d .
H9SA H 1.3103 0.6559 0.5123 0.028 Uiso 1 1 calc R
H9SB H 1.2622 0.5814 0.4849 0.028 Uiso 1 1 calc R
C9 C 0.74549(12) 0.93611(9) 0.55619(7) 0.0162(3) Uani 1 1 d .
H9A H 0.8048 0.9533 0.5370 0.019 Uiso 1 1 calc R
C10S C 1.18132(14) 0.69241(11) 0.42804(8) 0.0234(4) Uani 1 1 d .
H10A H 1.2030 0.6502 0.4059 0.028 Uiso 1 1 calc R
H10B H 1.2373 0.7292 0.4318 0.028 Uiso 1 1 calc R
C10 C 0.65214(13) 0.97563(10) 0.54536(7) 0.0197(3) Uani 1 1 d .
H10C H 0.6507 1.0217 0.5264 0.024 Uiso 1 1 calc R
C11S C 1.22793(15) 0.59612(11) 0.56640(8) 0.0242(4) Uani 1 1 d .
H11A H 1.2869 0.5681 0.5831 0.036 Uiso 1 1 calc R
H11B H 1.1677 0.5640 0.5628 0.036 Uiso 1 1 calc R
H11C H 1.2157 0.6384 0.5901 0.036 Uiso 1 1 calc R
C11 C 0.56126(13) 0.94580(10) 0.56308(7) 0.0198(3) Uani 1 1 d .
H11D H 0.4991 0.9724 0.5571 0.024 Uiso 1 1 calc R
C12S C 1.08523(15) 0.72782(11) 0.39811(8) 0.0255(4) Uani 1 1 d .
H12A H 1.0997 0.7451 0.3614 0.038 Uiso 1 1 calc R
H12B H 1.0644 0.7698 0.4199 0.038 Uiso 1 1 calc R
H12C H 1.0303 0.6911 0.3940 0.038 Uiso 1 1 calc R
C12 C 0.56432(12) 0.87624(10) 0.58967(7) 0.0180(3) Uani 1 1 d .
H12D H 0.5036 0.8561 0.6013 0.022 Uiso 1 1 calc R
C13S C 1.24899(16) 0.92099(11) 0.75829(8) 0.0283(4) Uani 1 1 d .
H13A H 1.3232 0.9117 0.7648 0.034 Uiso 1 1 calc R
H13B H 1.2136 0.8741 0.7653 0.034 Uiso 1 1 calc R
C13 C 0.96892(12) 0.66097(9) 0.59860(7) 0.0147(3) Uani 1 1 d .
C14S C 1.2795(2) 1.00545(16) 0.68274(10) 0.0526(7) Uani 1 1 d .
H14A H 1.3508 1.0023 0.6999 0.063 Uiso 1 1 calc R
H14B H 1.2493 1.0514 0.6962 0.063 Uiso 1 1 calc R
C14 C 1.01079(12) 0.60944(9) 0.64029(7) 0.0163(3) Uani 1 1 d .
H14C H 1.0441 0.6287 0.6738 0.020 Uiso 1 1 calc R
C15S C 1.21969(17) 0.98004(13) 0.79988(9) 0.0345(5) Uani 1 1 d .
H15A H 1.2386 0.9626 0.8379 0.052 Uiso 1 1 calc R
H15B H 1.1460 0.9887 0.7944 0.052 Uiso 1 1 calc R
H15C H 1.2558 1.0263 0.7938 0.052 Uiso 1 1 calc R
C15 C 1.00488(13) 0.53123(10) 0.63394(7) 0.0197(3) Uani 1 1 d .
H15D H 1.0337 0.4998 0.6628 0.024 Uiso 1 1 calc R
C16S C 1.27881(17) 1.00936(12) 0.62072(9) 0.0326(4) Uani 1 1 d .
H16A H 1.3175 1.0528 0.6108 0.049 Uiso 1 1 calc R
H16B H 1.2084 1.0133 0.6036 0.049 Uiso 1 1 calc R
H16C H 1.3101 0.9645 0.6073 0.049 Uiso 1 1 calc R
C16 C 0.95583(14) 0.50030(10) 0.58440(8) 0.0217(4) Uani 1 1 d .
H16D H 0.9500 0.4482 0.5802 0.026 Uiso 1 1 calc R
C17 C 0.91577(14) 0.54790(10) 0.54148(7) 0.0205(3) Uani 1 1 d .
H17A H 0.8840 0.5275 0.5079 0.025 Uiso 1 1 calc R
C18 C 0.92235(12) 0.62691(9) 0.54776(7) 0.0156(3) Uani 1 1 d .
C19 C 0.88231(12) 0.67892(10) 0.50078(7) 0.0157(3) Uani 1 1 d .
C20 C 0.88045(12) 0.75749(9) 0.51414(7) 0.0145(3) Uani 1 1 d .
C21 C 0.84643(12) 0.80528(10) 0.46813(7) 0.0162(3) Uani 1 1 d .
H21A H 0.8636 0.8591 0.4723 0.019 Uiso 1 1 calc R
C22 C 0.81680(13) 0.77908(10) 0.41331(7) 0.0198(3) Uani 1 1 d .
H22A H 0.7970 0.8130 0.3843 0.024 Uiso 1 1 calc R
C23 C 0.81714(14) 0.70205(11) 0.40254(7) 0.0226(4) Uani 1 1 d .
H23A H 0.7951 0.6839 0.3665 0.027 Uiso 1 1 calc R
C24 C 0.85032(13) 0.65237(10) 0.44555(7) 0.0199(3) Uani 1 1 d .
H24A H 0.8516 0.6008 0.4381 0.024 Uiso 1 1 calc R
C25 C 1.07451(12) 0.77056(9) 0.68367(7) 0.0146(3) Uani 1 1 d .
C26 C 1.07545(13) 0.74443(9) 0.73991(7) 0.0168(3) Uani 1 1 d .
H26A H 1.0150 0.7496 0.7577 0.020 Uiso 1 1 calc R
C27 C 1.16149(14) 0.71133(10) 0.77044(7) 0.0198(3) Uani 1 1 d .
H27A H 1.1572 0.6944 0.8072 0.024 Uiso 1 1 calc R
C28 C 1.25409(14) 0.70374(10) 0.74557(8) 0.0216(4) Uani 1 1 d .
H28A H 1.3119 0.6814 0.7655 0.026 Uiso 1 1 calc R
C29 C 1.25903(13) 0.72981(10) 0.69104(7) 0.0194(3) Uani 1 1 d .
H29A H 1.3208 0.7255 0.6744 0.023 Uiso 1 1 calc R
C30 C 1.17147(12) 0.76290(9) 0.66049(7) 0.0145(3) Uani 1 1 d .
C31 C 1.17706(12) 0.79539(9) 0.60258(7) 0.0141(3) Uani 1 1 d .
C32 C 1.08136(12) 0.82120(9) 0.57324(7) 0.0136(3) Uani 1 1 d .
C33 C 1.09174(12) 0.85762(9) 0.52106(7) 0.0154(3) Uani 1 1 d .
H33A H 1.0329 0.8884 0.5051 0.018 Uiso 1 1 calc R
C34 C 1.18604(13) 0.86835(10) 0.49862(7) 0.0179(3) Uani 1 1 d .
H34A H 1.1883 0.8939 0.4645 0.021 Uiso 1 1 calc R
C35 C 1.27681(13) 0.84029(10) 0.52785(7) 0.0201(3) Uani 1 1 d .
H35A H 1.3401 0.8455 0.5128 0.024 Uiso 1 1 calc R
C36 C 1.27238(13) 0.80450(9) 0.57945(7) 0.0180(3) Uani 1 1 d .
H36A H 1.3332 0.7862 0.5991 0.022 Uiso 1 1 calc R
C37 C 0.95589(12) 0.92695(9) 0.64206(7) 0.0140(3) Uani 1 1 d .
C38 C 0.98499(12) 0.98659(9) 0.60747(7) 0.0165(3) Uani 1 1 d .
H38A H 0.9690 0.9797 0.5665 0.020 Uiso 1 1 calc R
C39 C 0.99958(13) 1.06114(10) 0.62638(7) 0.0190(3) Uani 1 1 d .
H39A H 1.0179 1.0985 0.6017 0.023 Uiso 1 1 calc R
C40 C 0.98659(14) 1.07896(10) 0.68203(8) 0.0221(4) Uani 1 1 d .
H40A H 0.9955 1.1284 0.6949 0.027 Uiso 1 1 calc R
C41 C 0.96018(13) 1.02235(10) 0.71841(7) 0.0195(3) Uani 1 1 d .
H41A H 0.9516 1.0341 0.7559 0.023 Uiso 1 1 calc R
C42 C 0.94617(12) 0.94759(9) 0.69938(7) 0.0154(3) Uani 1 1 d .
C43 C 0.91172(12) 0.88743(9) 0.73750(7) 0.0155(3) Uani 1 1 d .
C44 C 0.86229(12) 0.82317(9) 0.71058(7) 0.0149(3) Uani 1 1 d .
C45 C 0.81766(13) 0.77274(10) 0.74733(7) 0.0178(3) Uani 1 1 d .
H45A H 0.7811 0.7312 0.7317 0.021 Uiso 1 1 calc R
C46 C 0.82572(14) 0.78220(10) 0.80581(7) 0.0210(4) Uani 1 1 d .
H46A H 0.7940 0.7479 0.8282 0.025 Uiso 1 1 calc R
C47 C 0.88094(14) 0.84271(11) 0.83069(7) 0.0228(4) Uani 1 1 d .
H47A H 0.8895 0.8478 0.8699 0.027 Uiso 1 1 calc R
C48 C 0.92342(13) 0.89576(10) 0.79661(7) 0.0204(3) Uani 1 1 d .
H48A H 0.9597 0.9369 0.8130 0.024 Uiso 1 1 calc R

loop_
_atom_site_aniso_label
_atom_site_aniso_U_11
_atom_site_aniso_U_22
_atom_site_aniso_U_33
_atom_site_aniso_U_23
_atom_site_aniso_U_13
_atom_site_aniso_U_12
Zr1 0.00845(8) 0.01277(8) 0.01076(8) 0.00037(5) 0.00159(5) -0.00013(5)
O1 0.0246(7) 0.0238(7) 0.0235(6) -0.0004(5) 0.0079(5) 0.0059(5)
C1S 0.0286(10) 0.0239(9) 0.0291(10) -0.0023(8) 0.0027(8) 0.0021(8)
C1 0.0124(7) 0.0172(8) 0.0146(7) -0.0005(6) 0.0013(6) -0.0018(6)
Li1 0.0189(14) 0.0260(16) 0.0184(14) -0.0009(12) 0.0009(11) 0.0035(12)
O2 0.0169(6) 0.0261(7) 0.0247(6) -0.0008(5) 0.0000(5) -0.0021(5)
C2S 0.0265(10) 0.0353(11) 0.0230(9) 0.0010(8) 0.0074(7) 0.0068(8)
C2 0.0143(8) 0.0191(8) 0.0199(8) 0.0029(6) 0.0028(6) 0.0003(6)
Li2 0.0143(13) 0.0258(16) 0.0222(14) 0.0000(12) 0.0022(11) -0.0020(11)
O3 0.0178(6) 0.0216(6) 0.0206(6) 0.0002(5) 0.0065(5) 0.0019(5)
C3S 0.0297(11) 0.0296(11) 0.0405(12) -0.0043(9) -0.0020(9) 0.0065(8)
C3 0.0195(8) 0.0211(9) 0.0255(9) 0.0082(7) 0.0033(7) -0.0027(7)
Li3 0.0179(14) 0.0211(15) 0.0218(14) -0.0029(11) 0.0053(11) -0.0009(11)
O4 0.0221(6) 0.0231(7) 0.0232(6) -0.0008(5) -0.0017(5) -0.0073(5)
C4S 0.0339(11) 0.0404(12) 0.0397(12) 0.0025(10) 0.0157(9) -0.0013(9)
C4 0.0143(8) 0.0299(10) 0.0305(10) 0.0110(8) 0.0047(7) -0.0028(7)
Li4 0.0158(13) 0.0211(15) 0.0231(15) -0.0010(12) 0.0008(11) -0.0008(11)
C5S 0.0310(10) 0.0303(10) 0.0302(10) 0.0012(8) 0.0009(8) -0.0070(8)
C5 0.0105(7) 0.0271(9) 0.0259(9) 0.0065(7) 0.0038(6) 0.0014(6)
C6 0.0127(7) 0.0174(8) 0.0147(7) 0.0024(6) 0.0009(6) -0.0014(6)
C6S 0.0178(9) 0.0369(11) 0.0311(10) -0.0078(8) -0.0012(7) 0.0018(8)
C7S 0.0386(12) 0.0319(11) 0.0415(12) -0.0035(9) 0.0012(10) 0.0001(9)
C7 0.0131(7) 0.0166(8) 0.0135(7) -0.0007(6) 0.0002(6) 0.0001(6)
C8S 0.0359(12) 0.0475(13) 0.0259(10) 0.0048(9) 0.0039(9) 0.0155(10)
C8 0.0128(7) 0.0160(8) 0.0122(7) 0.0001(6) 0.0009(6) 0.0005(6)
C9S 0.0196(8) 0.0240(9) 0.0283(9) 0.0010(7) 0.0073(7) 0.0060(7)
C9 0.0141(7) 0.0195(8) 0.0150(7) 0.0002(6) 0.0021(6) -0.0018(6)
C10S 0.0237(9) 0.0269(9) 0.0214(9) 0.0006(7) 0.0102(7) -0.0004(7)
C10 0.0187(8) 0.0174(8) 0.0223(8) 0.0048(7) -0.0012(6) 0.0000(6)
C11S 0.0247(9) 0.0230(9) 0.0257(9) 0.0006(7) 0.0061(7) 0.0043(7)
C11 0.0129(8) 0.0217(9) 0.0242(9) 0.0020(7) -0.0007(6) 0.0037(6)
C12S 0.0273(10) 0.0275(10) 0.0223(9) 0.0001(7) 0.0062(7) 0.0009(8)
C12 0.0110(7) 0.0218(8) 0.0212(8) 0.0008(7) 0.0026(6) -0.0009(6)
C13S 0.0308(10) 0.0271(10) 0.0255(9) 0.0013(8) -0.0048(8) -0.0049(8)
C13 0.0105(7) 0.0172(8) 0.0170(7) -0.0002(6) 0.0042(6) 0.0003(6)
C14S 0.0557(16) 0.0605(17) 0.0396(13) 0.0083(12) -0.0051(11) -0.0395(13)
C14 0.0132(7) 0.0179(8) 0.0182(8) 0.0004(6) 0.0031(6) 0.0000(6)
C15S 0.0323(11) 0.0435(13) 0.0268(10) -0.0024(9) -0.0008(8) 0.0000(9)
C15 0.0169(8) 0.0180(8) 0.0251(9) 0.0060(7) 0.0057(7) 0.0023(6)
C16S 0.0322(11) 0.0286(11) 0.0381(11) 0.0022(9) 0.0096(9) -0.0061(8)
C16 0.0226(9) 0.0142(8) 0.0295(9) -0.0016(7) 0.0086(7) -0.0003(7)
C17 0.0210(8) 0.0189(8) 0.0221(8) -0.0049(7) 0.0044(7) -0.0029(7)
C18 0.0119(7) 0.0177(8) 0.0180(8) -0.0010(6) 0.0051(6) -0.0007(6)
C19 0.0106(7) 0.0205(8) 0.0163(8) -0.0020(6) 0.0029(6) -0.0013(6)
C20 0.0087(7) 0.0199(8) 0.0153(7) -0.0005(6) 0.0031(6) -0.0015(6)
C21 0.0111(7) 0.0206(8) 0.0168(8) 0.0007(6) 0.0013(6) -0.0021(6)
C22 0.0160(8) 0.0279(9) 0.0152(8) 0.0036(7) 0.0002(6) 0.0006(7)
C23 0.0200(8) 0.0326(10) 0.0146(8) -0.0051(7) -0.0008(6) -0.0028(7)
C24 0.0186(8) 0.0214(9) 0.0199(8) -0.0049(7) 0.0028(6) -0.0024(7)
C25 0.0136(7) 0.0137(7) 0.0161(7) -0.0010(6) 0.0001(6) -0.0002(6)
C26 0.0150(8) 0.0185(8) 0.0169(8) -0.0001(6) 0.0022(6) 0.0003(6)
C27 0.0202(8) 0.0229(9) 0.0154(8) 0.0030(6) -0.0014(6) 0.0013(7)
C28 0.0179(8) 0.0251(9) 0.0207(8) 0.0028(7) -0.0035(6) 0.0044(7)
C29 0.0132(8) 0.0231(9) 0.0220(8) 0.0004(7) 0.0019(6) 0.0024(6)
C30 0.0131(7) 0.0147(7) 0.0154(7) -0.0005(6) 0.0005(6) -0.0015(6)
C31 0.0127(7) 0.0139(7) 0.0158(7) -0.0018(6) 0.0019(6) -0.0016(6)
C32 0.0127(7) 0.0134(7) 0.0147(7) -0.0015(6) 0.0022(6) -0.0004(6)
C33 0.0150(7) 0.0150(8) 0.0160(7) -0.0011(6) 0.0012(6) -0.0004(6)
C34 0.0189(8) 0.0184(8) 0.0170(8) 0.0009(6) 0.0050(6) -0.0025(6)
C35 0.0143(8) 0.0220(9) 0.0253(9) 0.0003(7) 0.0081(6) -0.0020(6)
C36 0.0115(7) 0.0198(8) 0.0227(8) 0.0016(6) 0.0019(6) 0.0001(6)
C37 0.0100(7) 0.0161(8) 0.0157(7) -0.0003(6) 0.0001(6) 0.0008(6)
C38 0.0134(7) 0.0180(8) 0.0179(8) 0.0005(6) 0.0000(6) 0.0003(6)
C39 0.0174(8) 0.0166(8) 0.0228(8) 0.0025(6) 0.0011(6) -0.0015(6)
C40 0.0222(9) 0.0175(8) 0.0264(9) -0.0047(7) 0.0007(7) -0.0018(7)
C41 0.0192(8) 0.0215(9) 0.0179(8) -0.0049(7) 0.0026(6) 0.0008(7)
C42 0.0114(7) 0.0184(8) 0.0163(8) -0.0017(6) 0.0016(6) 0.0008(6)
C43 0.0108(7) 0.0207(8) 0.0152(7) -0.0005(6) 0.0029(6) 0.0034(6)
C44 0.0120(7) 0.0190(8) 0.0140(7) 0.0014(6) 0.0029(6) 0.0036(6)
C45 0.0138(7) 0.0217(8) 0.0182(8) 0.0015(6) 0.0032(6) 0.0020(6)
C46 0.0198(8) 0.0266(9) 0.0178(8) 0.0055(7) 0.0071(7) 0.0028(7)
C47 0.0220(9) 0.0341(10) 0.0126(8) 0.0003(7) 0.0033(6) 0.0036(7)
C48 0.0181(8) 0.0265(9) 0.0166(8) -0.0029(7) 0.0020(6) 0.0014(7)

loop_
_atom_type_symbol
_atom_type_description
_atom_type_scat_dispersion_real
_atom_type_scat_dispersion_imag
_atom_type_scat_source
C C 0.0033 0.0016 'International Tables Vol C Tables 4.2.6.8 and 6.1.1.4'
H H 0.0000 0.0000 'International Tables Vol C Tables 4.2.6.8 and 6.1.1.4'
Li Li -0.0003 0.0001 'International Tables Vol C Tables 4.2.6.8 and 6.1.1.4'
Zr Zr -2.9673 0.5597 'International Tables Vol C Tables 4.2.6.8 and 6.1.1.4'
O O 0.0106 0.0060 'International Tables Vol C Tables 4.2.6.8 and 6.1.1.4'

loop_
_geom_angle_atom_site_label_1
_geom_angle_atom_site_label_2
_geom_angle_atom_site_label_3
_geom_angle
C37 Zr1 C20 120.55(5)
C37 Zr1 C32 76.10(5)
C20 Zr1 C32 75.60(5)
C37 Zr1 C13 152.91(5)
C20 Zr1 C13 68.37(5)
C32 Zr1 C13 82.47(5)
C37 Zr1 C44 68.65(5)
C20 Zr1 C44 152.31(5)
C32 Zr1 C44 131.12(5)
C13 Zr1 C44 116.54(5)
C37 Zr1 C25 81.96(5)
C20 Zr1 C25 130.52(5)
C32 Zr1 C25 67.85(5)
C13 Zr1 C25 74.66(5)
C44 Zr1 C25 74.51(5)
C37 Zr1 C8 74.87(5)
C20 Zr1 C8 76.55(5)
C32 Zr1 C8 120.60(5)
C13 Zr1 C8 131.26(5)
C44 Zr1 C8 81.74(5)
C25 Zr1 C8 151.55(5)
C37 Zr1 C1 129.95(5)
C20 Zr1 C1 81.76(5)
C32 Zr1 C1 152.45(5)
C13 Zr1 C1 74.66(5)
C44 Zr1 C1 74.13(5)
C25 Zr1 C1 118.87(5)
C8 Zr1 C1 67.60(5)
C37 Zr1 Li2 121.45(7)
C20 Zr1 Li2 43.45(6)
C32 Zr1 Li2 118.23(7)
C13 Zr1 Li2 83.30(7)
C44 Zr1 Li2 108.88(7)
C25 Zr1 Li2 156.31(7)
C8 Zr1 Li2 48.17(7)
C1 Zr1 Li2 44.71(7)
C37 Zr1 Li4 43.04(7)
C20 Zr1 Li4 122.45(7)
C32 Zr1 Li4 48.48(7)
C13 Zr1 Li4 109.91(7)
C44 Zr1 Li4 82.84(7)
C25 Zr1 Li4 44.97(7)
C8 Zr1 Li4 117.30(7)
C1 Zr1 Li4 155.65(7)
Li2 Zr1 Li4 156.80(8)
C37 Zr1 Li1 50.12(7)
C20 Zr1 Li1 119.27(6)
C32 Zr1 Li1 125.05(7)
C13 Zr1 Li1 152.04(7)
C44 Zr1 Li1 43.53(6)
C25 Zr1 Li1 108.91(6)
C8 Zr1 Li1 42.95(6)
C1 Zr1 Li1 79.85(7)
Li2 Zr1 Li1 86.66(8)
Li4 Zr1 Li1 88.98(8)
C37 Zr1 Li3 119.08(7)
C20 Zr1 Li3 48.94(6)
C32 Zr1 Li3 43.46(6)
C13 Zr1 Li3 44.56(6)
C44 Zr1 Li3 153.72(7)
C25 Zr1 Li3 81.63(7)
C8 Zr1 Li3 124.11(7)
C1 Zr1 Li3 109.21(6)
Li2 Zr1 Li3 88.79(8)
Li4 Zr1 Li3 88.07(8)
Li1 Zr1 Li3 161.24(8)
C1S O1 C2S 114.94(14)
C1S O1 Li1 123.02(15)
C2S O1 Li1 119.16(14)
O1 C1S C3S 112.91(16)
C2 C1 C6 114.61(14)
C2 C1 Li2 123.64(14)
C6 C1 Li2 77.72(12)
C2 C1 Zr1 127.11(11)
C6 C1 Zr1 116.21(11)
Li2 C1 Zr1 81.14(9)
O1 Li1 C8 131.41(16)
O1 Li1 C44 120.19(15)
C8 Li1 C44 98.09(13)
O1 Li1 C42 106.61(14)
C8 Li1 C42 116.01(14)
C44 Li1 C42 66.67(10)
O1 Li1 C43 102.15(13)
C8 Li1 C43 125.79(15)
C44 Li1 C43 36.31(7)
C42 Li1 C43 37.21(7)
O1 Li1 C37 134.06(16)
C8 Li1 C37 81.80(11)
C44 Li1 C37 74.12(10)
C42 Li1 C37 34.50(7)
C43 Li1 C37 62.25(9)
O1 Li1 C7 106.55(14)
C8 Li1 C7 34.50(7)
C44 Li1 C7 97.32(13)
C42 Li1 C7 146.82(14)
C43 Li1 C7 133.61(14)
C37 Li1 C7 114.87(12)
O1 Li1 C9 111.86(14)
C8 Li1 C9 32.43(7)
C44 Li1 C9 126.63(14)
C42 Li1 C9 109.79(13)
C43 Li1 C9 139.83(14)
C37 Li1 C9 78.59(10)
C7 Li1 C9 55.33(8)
O1 Li1 Zr1 171.51(15)
C8 Li1 Zr1 52.43(7)
C44 Li1 Zr1 52.08(7)
C42 Li1 Zr1 74.38(9)
C43 Li1 Zr1 73.37(9)
C37 Li1 Zr1 50.63(7)
C7 Li1 Zr1 73.03(8)
C9 Li1 Zr1 75.12(8)
C6S O2 C5S 113.98(15)
C6S O2 Li2 119.03(15)
C5S O2 Li2 113.33(14)
O1 C2S C4S 110.37(16)
C3 C2 C1 123.79(16)
O2 Li2 C20 124.94(16)
O2 Li2 C1 116.78(15)
C20 Li2 C1 98.67(13)
O2 Li2 C8 138.69(16)
C20 Li2 C8 87.62(12)
C1 Li2 C8 76.41(11)
O2 Li2 C6 101.85(13)
C20 Li2 C6 129.34(15)
C1 Li2 C6 36.56(7)
C8 Li2 C6 64.42(10)
O2 Li2 C7 110.47(14)
C20 Li2 C7 122.25(15)
C1 Li2 C7 66.45(10)
C8 Li2 C7 35.51(7)
C6 Li2 C7 37.06(7)
O2 Li2 C21 108.28(14)
C20 Li2 C21 33.91(7)
C1 Li2 C21 129.84(14)
C8 Li2 C21 84.32(11)
C6 Li2 C21 147.31(15)
C7 Li2 C21 117.16(14)
O2 Li2 C19 99.52(13)
C20 Li2 C19 33.21(7)
C1 Li2 C19 94.98(12)
C8 Li2 C19 119.00(13)
C6 Li2 C19 131.43(14)
C7 Li2 C19 149.38(14)
C21 Li2 C19 55.56(8)
O2 Li2 Zr1 166.14(15)
C20 Li2 Zr1 53.31(8)
C1 Li2 Zr1 54.15(7)
C8 Li2 Zr1 53.28(7)
C6 Li2 Zr1 76.51(9)
C7 Li2 Zr1 76.72(9)
C21 Li2 Zr1 77.16(8)
C19 Li2 Zr1 72.66(8)
C9S O3 C10S 109.78(13)
C9S O3 Li3 120.63(13)
C10S O3 Li3 125.82(14)
C4 C3 C2 119.79(16)
O3 Li3 C32 122.70(15)
O3 Li3 C13 132.00(16)
C32 Li3 C13 94.77(13)
O3 Li3 C18 113.23(14)
C32 Li3 C18 123.58(14)
C13 Li3 C18 35.92(7)
O3 Li3 C19 113.81(14)
C32 Li3 C19 115.54(14)
C13 Li3 C19 65.10(10)
C18 Li3 C19 36.78(7)
O3 Li3 C20 135.30(15)
C32 Li3 C20 81.83(11)
C13 Li3 C20 73.01(10)
C18 Li3 C20 62.43(9)
C19 Li3 C20 34.47(7)
O3 Li3 C31 102.16(13)
C32 Li3 C31 32.91(7)
C13 Li3 C31 94.27(12)
C18 Li3 C31 130.18(13)
C19 Li3 C31 143.77(14)
C20 Li3 C31 113.19(12)
O3 Li3 C33 102.14(13)
C32 Li3 C33 32.28(7)
C13 Li3 C33 123.52(13)
C18 Li3 C33 139.84(14)
C19 Li3 C33 111.51(13)
C20 Li3 C33 79.29(10)
C31 Li3 C33 53.92(8)
O3 Li3 Zr1 172.91(14)
C32 Li3 Zr1 50.89(7)
C13 Li3 Zr1 50.87(7)
C18 Li3 Zr1 72.82(8)
C19 Li3 Zr1 73.21(8)
C20 Li3 Zr1 50.18(6)
C31 Li3 Zr1 70.76(8)
C33 Li3 Zr1 73.51(8)
C14S O4 C13S 114.24(15)
C14S O4 Li4 129.81(16)
C13S O4 Li4 115.73(14)
C5 C4 C3 119.07(16)
O4 Li4 C37 125.45(16)
O4 Li4 C25 121.10(15)
C37 Li4 C25 97.79(13)
O4 Li4 C31 109.98(14)
C37 Li4 C31 120.68(14)
C25 Li4 C31 66.25(10)
O4 Li4 C30 103.87(14)
C37 Li4 C30 128.29(15)
C25 Li4 C30 36.41(7)
C31 Li4 C30 37.41(7)
O4 Li4 C32 137.21(16)
C37 Li4 C32 85.85(12)
C25 Li4 C32 74.88(11)
C31 Li4 C32 35.50(7)
C30 Li4 C32 64.12(9)
O4 Li4 C38 107.30(14)
C37 Li4 C38 32.59(7)
C25 Li4 C38 127.60(13)
C31 Li4 C38 116.18(13)
C30 Li4 C38 145.86(14)
C32 Li4 C38 83.40(10)
O4 Li4 C42 102.27(13)
C37 Li4 C42 32.57(7)
C25 Li4 C42 94.72(12)
C31 Li4 C42 147.61(14)
C30 Li4 C42 131.08(14)
C32 Li4 C42 116.46(12)
C38 Li4 C42 54.04(8)
O4 Li4 Zr1 169.96(15)
C37 Li4 Zr1 52.84(8)
C25 Li4 Zr1 53.09(7)
C31 Li4 Zr1 76.06(9)
C30 Li4 Zr1 75.82(9)
C32 Li4 Zr1 51.94(7)
C38 Li4 Zr1 75.89(8)
C42 Li4 Zr1 71.59(8)
O2 C5S C7S 112.47(17)
C4 C5 C6 120.93(16)
C5 C6 C1 121.73(15)
C5 C6 C7 120.95(15)
C1 C6 C7 117.25(14)
C5 C6 Li2 131.12(14)
C1 C6 Li2 65.72(11)
C7 C6 Li2 72.16(11)
O2 C6S C8S 108.33(16)
C12 C7 C8 121.42(15)
C12 C7 C6 121.75(14)
C8 C7 C6 116.75(14)
C12 C7 Li2 125.65(13)
C8 C7 Li2 71.17(11)
C6 C7 Li2 70.79(11)
C12 C7 Li1 105.56(13)
C8 C7 Li1 58.60(11)
C6 C7 Li1 106.34(12)
Li2 C7 Li1 121.81(12)
C9 C8 C7 114.76(14)
C9 C8 Li1 92.64(13)
C7 C8 Li1 86.90(12)
C9 C8 Li2 122.94(13)
C7 C8 Li2 73.32(11)
Li1 C8 Li2 143.87(13)
C9 C8 Zr1 127.43(11)
C7 C8 Zr1 117.47(11)
Li1 C8 Zr1 84.62(9)
Li2 C8 Zr1 78.55(9)
O3 C9S C11S 110.04(14)
C10 C9 C8 123.71(15)
C10 C9 Li1 106.91(13)
C8 C9 Li1 54.93(11)
O3 C10S C12S 110.16(14)
C9 C10 C11 119.68(16)
C12 C11 C10 119.37(15)
C11 C12 C7 121.03(15)
O4 C13S C15S 113.31(16)
C14 C13 C18 114.70(15)
C14 C13 Li3 124.43(14)
C18 C13 Li3 76.52(12)
C14 C13 Zr1 126.16(11)
C18 C13 Zr1 115.91(11)
Li3 C13 Zr1 84.57(9)
O4 C14S C16S 112.08(19)
C15 C14 C13 123.57(16)
C16 C15 C14 119.87(16)
C17 C16 C15 119.18(16)
C16 C17 C18 120.93(16)
C17 C18 C13 121.69(15)
C17 C18 C19 121.31(15)
C13 C18 C19 117.00(14)
C17 C18 Li3 130.18(14)
C13 C18 Li3 67.56(11)
C19 C18 Li3 72.24(11)
C24 C19 C20 121.33(15)
C24 C19 C18 122.14(15)
C20 C19 C18 116.51(14)
C24 C19 Li3 122.65(13)
C20 C19 Li3 74.81(11)
C18 C19 Li3 70.98(11)
C24 C19 Li2 106.76(13)
C20 C19 Li2 54.67(10)
C18 C19 Li2 106.91(12)
Li3 C19 Li2 122.81(12)
C21 C20 C19 114.96(14)
C21 C20 Li2 89.16(13)
C19 C20 Li2 92.13(13)
C21 C20 Li3 122.95(13)
C19 C20 Li3 70.72(11)
Li2 C20 Li3 147.46(13)
C21 C20 Zr1 127.26(12)
C19 C20 Zr1 117.41(11)
Li2 C20 Zr1 83.24(10)
Li3 C20 Zr1 80.88(8)
C22 C21 C20 123.63(16)
C22 C21 Li2 109.18(13)
C20 C21 Li2 56.93(11)
C23 C22 C21 119.48(16)
C24 C23 C22 119.74(16)
C23 C24 C19 120.82(16)
C26 C25 C30 114.29(14)
C26 C25 Li4 124.76(14)
C30 C25 Li4 76.66(12)
C26 C25 Zr1 126.58(11)
C30 C25 Zr1 116.84(11)
Li4 C25 Zr1 81.94(9)
C27 C26 C25 123.94(15)
C26 C27 C28 119.66(16)
C29 C28 C27 119.26(16)
C28 C29 C30 120.60(16)
C29 C30 C25 122.22(15)
C29 C30 C31 121.32(14)
C25 C30 C31 116.40(14)
C29 C30 Li4 130.33(14)
C25 C30 Li4 66.93(11)
C31 C30 Li4 71.16(11)
C36 C31 C32 121.41(15)
C36 C31 C30 121.87(14)
C32 C31 C30 116.61(14)
C36 C31 Li4 122.15(13)
C32 C31 Li4 73.13(11)
C30 C31 Li4 71.43(11)
C36 C31 Li3 106.93(12)
C32 C31 Li3 56.59(10)
C30 C31 Li3 106.96(12)
Li4 C31 Li3 123.00(12)
C33 C32 C31 114.60(14)
C33 C32 Li3 91.64(13)
C31 C32 Li3 90.50(13)
C33 C32 Li4 120.82(13)
C31 C32 Li4 71.36(11)
Li3 C32 Li4 146.95(13)
C33 C32 Zr1 127.05(11)
C31 C32 Zr1 118.29(11)
Li3 C32 Zr1 85.65(9)
Li4 C32 Zr1 79.58(9)
C34 C33 C32 124.23(15)
C34 C33 Li3 109.11(13)
C32 C33 Li3 56.08(11)
C33 C34 C35 119.15(15)
C36 C35 C34 119.61(15)
C35 C36 C31 120.95(15)
C38 C37 C42 114.71(14)
C38 C37 Li4 93.26(13)
C42 C37 Li4 94.13(13)
C38 C37 Li1 120.91(13)
C42 C37 Li1 67.53(11)
Li4 C37 Li1 145.30(13)
C38 C37 Zr1 128.26(11)
C42 C37 Zr1 117.02(11)
Li4 C37 Zr1 84.12(10)
Li1 C37 Zr1 79.25(9)
C39 C38 C37 123.60(15)
C39 C38 Li4 115.06(13)
C37 C38 Li4 54.15(10)
C40 C39 C38 119.65(16)
C41 C40 C39 119.38(16)
C40 C41 C42 120.81(16)
C41 C42 C37 121.80(15)
C41 C42 C43 120.90(14)
C37 C42 C43 117.12(14)
C41 C42 Li1 115.10(14)
C37 C42 Li1 77.96(12)
C43 C42 Li1 72.42(11)
C41 C42 Li4 114.36(13)
C37 C42 Li4 53.31(10)
C43 C42 Li4 103.37(12)
Li1 C42 Li4 123.47(12)
C48 C43 C44 122.00(15)
C48 C43 C42 121.48(15)
C44 C43 C42 116.47(14)
C48 C43 Li1 133.47(14)
C44 C43 Li1 65.21(12)
C42 C43 Li1 70.36(11)
C45 C44 C43 114.90(14)
C45 C44 Li1 123.19(14)
C43 C44 Li1 78.48(12)
C45 C44 Zr1 126.92(12)
C43 C44 Zr1 114.65(11)
Li1 C44 Zr1 84.39(9)
C46 C45 C44 123.14(16)
C47 C46 C45 120.04(16)
C46 C47 C48 119.47(16)
C47 C48 C43 120.18(16)

loop_
_geom_bond_atom_site_label_1
_geom_bond_atom_site_label_2
_geom_bond_distance
Zr1 C37 2.4810(16)
Zr1 C20 2.4783(16)
Zr1 C32 2.4792(16)
Zr1 C13 2.4824(16)
Zr1 C44 2.4992(16)
Zr1 C25 2.5008(16)
Zr1 C8 2.5101(16)
Zr1 C1 2.5177(16)
Zr1 Li2 3.069(3)
Zr1 Li4 3.097(3)
Zr1 Li1 3.153(3)
Zr1 Li3 3.186(3)
O1 C1S 1.438(2)
O1 C2S 1.446(2)
O1 Li1 1.908(3)
C1S C3S 1.508(3)
C1 C2 1.406(2)
C1 C6 1.428(2)
C1 Li2 2.185(3)
Li1 C8 2.158(3)
Li1 C44 2.182(3)
Li1 C42 2.327(3)
Li1 C43 2.355(3)
Li1 C37 2.463(3)
Li1 C7 2.524(3)
Li1 C9 2.634(3)
O2 C6S 1.420(2)
O2 C5S 1.446(2)
O2 Li2 1.927(3)
C2S C4S 1.501(3)
C2 C3 1.397(2)
Li2 C20 2.125(3)
Li2 C8 2.333(3)
Li2 C6 2.342(3)
Li2 C7 2.361(3)
Li2 C21 2.536(3)
Li2 C19 2.604(3)
O3 C9S 1.441(2)
O3 C10S 1.441(2)
O3 Li3 1.999(3)
C3 C4 1.389(3)
Li3 C32 2.198(3)
Li3 C13 2.246(3)
Li3 C18 2.363(3)
Li3 C19 2.380(3)
Li3 C20 2.433(3)
Li3 C31 2.633(3)
Li3 C33 2.647(3)
O4 C14S 1.414(3)
O4 C13S 1.441(2)
O4 Li4 1.918(3)
C4 C5 1.383(3)
Li4 C37 2.125(3)
Li4 C25 2.210(3)
Li4 C31 2.334(3)
Li4 C30 2.338(3)
Li4 C32 2.357(3)
Li4 C38 2.617(3)
Li4 C42 2.643(3)
C5S C7S 1.505(3)
C5 C6 1.407(2)
C6 C7 1.495(2)
C6S C8S 1.510(3)
C7 C12 1.410(2)
C7 C8 1.432(2)
C8 C9 1.414(2)
C9S C11S 1.503(3)
C9 C10 1.395(2)
C10S C12S 1.503(3)
C10 C11 1.392(2)
C11 C12 1.382(2)
C13S C15S 1.512(3)
C13 C14 1.412(2)
C13 C18 1.425(2)
C14S C16S 1.472(3)
C14 C15 1.393(2)
C15 C16 1.389(3)
C16 C17 1.381(3)
C17 C18 1.408(2)
C18 C19 1.496(2)
C19 C24 1.413(2)
C19 C20 1.427(2)
C20 C21 1.415(2)
C21 C22 1.397(2)
C22 C23 1.387(3)
C23 C24 1.381(3)
C25 C26 1.411(2)
C25 C30 1.426(2)
C26 C27 1.392(2)
C27 C28 1.395(3)
C28 C29 1.381(2)
C29 C30 1.407(2)
C30 C31 1.498(2)
C31 C36 1.409(2)
C31 C32 1.430(2)
C32 C33 1.414(2)
C33 C34 1.393(2)
C34 C35 1.392(2)
C35 C36 1.385(2)
C37 C38 1.412(2)
C37 C42 1.426(2)
C38 C39 1.400(2)
C39 C40 1.385(2)
C40 C41 1.388(3)
C41 C42 1.404(2)
C42 C43 1.494(2)
C43 C48 1.403(2)
C43 C44 1.423(2)
C44 C45 1.412(2)
C45 C46 1.391(2)
C46 C47 1.385(3)
C47 C48 1.389(3)

loop_
_geom_torsion_atom_site_label_1
_geom_torsion_atom_site_label_2
_geom_torsion_atom_site_label_3
_geom_torsion_atom_site_label_4
_geom_torsion
C2S O1 C1S C3S -67.5(2)
Li1 O1 C1S C3S 131.89(18)
C37 Zr1 C1 C2 -137.22(13)
C20 Zr1 C1 C2 99.51(14)
C32 Zr1 C1 C2 64.69(19)
C13 Zr1 C1 C2 29.78(14)
C44 Zr1 C1 C2 -94.26(14)
C25 Zr1 C1 C2 -32.54(16)
C8 Zr1 C1 C2 178.29(15)
Li2 Zr1 C1 C2 125.82(18)
Li4 Zr1 C1 C2 -74.7(2)
Li1 Zr1 C1 C2 -138.63(15)
Li3 Zr1 C1 C2 58.38(15)
C37 Zr1 C1 C6 25.42(14)
C20 Zr1 C1 C6 -97.85(12)
C32 Zr1 C1 C6 -132.66(13)
C13 Zr1 C1 C6 -167.58(13)
C44 Zr1 C1 C6 68.38(12)
C25 Zr1 C1 C6 130.10(11)
C8 Zr1 C1 C6 -19.07(11)
Li2 Zr1 C1 C6 -71.54(14)
Li4 Zr1 C1 C6 87.93(19)
Li1 Zr1 C1 C6 24.01(12)
Li3 Zr1 C1 C6 -138.98(12)
C37 Zr1 C1 Li2 96.97(10)
C20 Zr1 C1 Li2 -26.31(10)
C32 Zr1 C1 Li2 -61.12(15)
C13 Zr1 C1 Li2 -96.04(10)
C44 Zr1 C1 Li2 139.93(10)
C25 Zr1 C1 Li2 -158.35(9)
C8 Zr1 C1 Li2 52.48(9)
Li4 Zr1 C1 Li2 159.47(16)
Li1 Zr1 C1 Li2 95.55(11)
Li3 Zr1 C1 Li2 -67.44(11)
C1S O1 Li1 C8 -80.0(3)
C2S O1 Li1 C8 120.2(2)
C1S O1 Li1 C44 143.12(17)
C2S O1 Li1 C44 -16.7(2)
C1S O1 Li1 C42 70.85(19)
C2S O1 Li1 C42 -88.97(18)
C1S O1 Li1 C43 109.05(16)
C2S O1 Li1 C43 -50.77(19)
C1S O1 Li1 C37 46.1(3)
C2S O1 Li1 C37 -113.7(2)
C1S O1 Li1 C7 -107.82(17)
C2S O1 Li1 C7 92.36(17)
C1S O1 Li1 C9 -49.2(2)
C2S O1 Li1 C9 151.01(14)
C1S O1 Li1 Zr1 166.3(9)
C2S O1 Li1 Zr1 6.5(11)
C37 Zr1 Li1 O1 -126.6(10)
C20 Zr1 Li1 O1 126.5(10)
C32 Zr1 Li1 O1 -140.9(10)
C13 Zr1 Li1 O1 27.6(11)
C44 Zr1 Li1 O1 -25.6(10)
C25 Zr1 Li1 O1 -65.2(10)
C8 Zr1 Li1 O1 119.9(10)
C1 Zr1 Li1 O1 52.0(10)
Li2 Zr1 Li1 O1 96.5(10)
Li4 Zr1 Li1 O1 -106.3(10)
Li3 Zr1 Li1 O1 172.8(9)
C37 Zr1 Li1 C8 113.49(11)
C20 Zr1 Li1 C8 6.57(11)
C32 Zr1 Li1 C8 99.15(10)
C13 Zr1 Li1 C8 -92.33(15)
C44 Zr1 Li1 C8 -145.53(14)
C25 Zr1 Li1 C8 174.87(8)
C1 Zr1 Li1 C8 -67.93(9)
Li2 Zr1 Li1 C8 -23.39(10)
Li4 Zr1 Li1 C8 133.81(10)
Li3 Zr1 Li1 C8 52.9(3)
C37 Zr1 Li1 C44 -100.99(11)
C20 Zr1 Li1 C44 152.10(8)
C32 Zr1 Li1 C44 -115.33(9)
C13 Zr1 Li1 C44 53.19(17)
C25 Zr1 Li1 C44 -39.60(10)
C8 Zr1 Li1 C44 145.53(14)
C1 Zr1 Li1 C44 77.60(9)
Li2 Zr1 Li1 C44 122.14(10)
Li4 Zr1 Li1 C44 -80.66(10)
Li3 Zr1 Li1 C44 -161.6(2)
C37 Zr1 Li1 C42 -28.66(7)
C20 Zr1 Li1 C42 -135.58(7)
C32 Zr1 Li1 C42 -43.00(11)
C13 Zr1 Li1 C42 125.52(12)
C44 Zr1 Li1 C42 72.33(10)
C25 Zr1 Li1 C42 32.73(10)
C8 Zr1 Li1 C42 -142.15(13)
C1 Zr1 Li1 C42 149.93(9)
Li2 Zr1 Li1 C42 -165.53(10)
Li4 Zr1 Li1 C42 -8.33(9)
Li3 Zr1 Li1 C42 -89.3(2)
C37 Zr1 Li1 C43 -67.44(9)
C20 Zr1 Li1 C43 -174.36(7)
C32 Zr1 Li1 C43 -81.78(10)
C13 Zr1 Li1 C43 86.74(15)
C44 Zr1 Li1 C43 33.55(8)
C25 Zr1 Li1 C43 -6.06(10)
C8 Zr1 Li1 C43 179.07(14)
C1 Zr1 Li1 C43 111.14(9)
Li2 Zr1 Li1 C43 155.68(10)
Li4 Zr1 Li1 C43 -47.11(9)
Li3 Zr1 Li1 C43 -128.1(2)
C20 Zr1 Li1 C37 -106.92(8)
C32 Zr1 Li1 C37 -14.34(10)
C13 Zr1 Li1 C37 154.18(11)
C44 Zr1 Li1 C37 100.99(11)
C25 Zr1 Li1 C37 61.39(8)
C8 Zr1 Li1 C37 -113.49(11)
C1 Zr1 Li1 C37 178.59(8)
Li2 Zr1 Li1 C37 -136.87(9)
Li4 Zr1 Li1 C37 20.33(8)
Li3 Zr1 Li1 C37 -60.6(3)
C37 Zr1 Li1 C7 145.02(11)
C20 Zr1 Li1 C7 38.10(10)
C32 Zr1 Li1 C7 130.68(7)
C13 Zr1 Li1 C7 -60.80(16)
C44 Zr1 Li1 C7 -114.00(12)
C25 Zr1 Li1 C7 -153.60(7)
C8 Zr1 Li1 C7 31.53(7)
C1 Zr1 Li1 C7 -36.40(7)
Li2 Zr1 Li1 C7 8.14(9)
Li4 Zr1 Li1 C7 165.34(9)
Li3 Zr1 Li1 C7 84.4(2)
C37 Zr1 Li1 C9 87.31(9)
C20 Zr1 Li1 C9 -19.60(10)
C32 Zr1 Li1 C9 72.97(9)
C13 Zr1 Li1 C9 -118.50(12)
C44 Zr1 Li1 C9 -171.70(13)
C25 Zr1 Li1 C9 148.70(7)
C8 Zr1 Li1 C9 -26.17(7)
C1 Zr1 Li1 C9 -94.10(8)
Li2 Zr1 Li1 C9 -49.56(9)
Li4 Zr1 Li1 C9 107.64(9)
Li3 Zr1 Li1 C9 26.7(3)
C1S O1 C2S C4S 122.02(18)
Li1 O1 C2S C4S -76.6(2)
C6 C1 C2 C3 -1.4(2)
Li2 C1 C2 C3 -92.8(2)
Zr1 C1 C2 C3 161.45(13)
C6S O2 Li2 C20 -130.79(19)
C5S O2 Li2 C20 91.0(2)
C6S O2 Li2 C1 105.25(19)
C5S O2 Li2 C1 -33.0(2)
C6S O2 Li2 C8 5.1(3)
C5S O2 Li2 C8 -133.1(2)
C6S O2 Li2 C6 69.69(18)
C5S O2 Li2 C6 -68.53(17)
C6S O2 Li2 C7 32.1(2)
C5S O2 Li2 C7 -106.15(16)
C6S O2 Li2 C21 -97.46(17)
C5S O2 Li2 C21 124.33(15)
C6S O2 Li2 C19 -154.19(14)
C5S O2 Li2 C19 67.59(16)
C6S O2 Li2 Zr1 151.4(6)
C5S O2 Li2 Zr1 13.2(7)
C2 C1 Li2 O2 38.7(2)
C6 C1 Li2 O2 -72.87(17)
Zr1 C1 Li2 O2 167.70(16)
C2 C1 Li2 C20 -97.88(17)
C6 C1 Li2 C20 150.58(15)
Zr1 C1 Li2 C20 31.15(10)
C2 C1 Li2 C8 176.72(15)
C6 C1 Li2 C8 65.17(11)
Zr1 C1 Li2 C8 -54.25(7)
C2 C1 Li2 C6 111.54(18)
Zr1 C1 Li2 C6 -119.43(11)
C2 C1 Li2 C7 140.64(15)
C6 C1 Li2 C7 29.10(9)
Zr1 C1 Li2 C7 -90.33(7)
C2 C1 Li2 C21 -112.8(2)
C6 C1 Li2 C21 135.6(2)
Zr1 C1 Li2 C21 16.22(17)
C2 C1 Li2 C19 -64.63(17)
C6 C1 Li2 C19 -176.17(13)
Zr1 C1 Li2 C19 64.40(8)
C2 C1 Li2 Zr1 -129.03(16)
C6 C1 Li2 Zr1 119.43(11)
C37 Zr1 Li2 O2 -169.4(6)
C20 Zr1 Li2 O2 87.8(6)
C32 Zr1 Li2 O2 100.1(6)
C13 Zr1 Li2 O2 22.4(6)
C44 Zr1 Li2 O2 -93.4(6)
C25 Zr1 Li2 O2 1.0(7)
C8 Zr1 Li2 O2 -152.8(7)
C1 Zr1 Li2 O2 -52.6(6)
Li4 Zr1 Li2 O2 149.0(5)
Li1 Zr1 Li2 O2 -131.5(6)
Li3 Zr1 Li2 O2 66.7(6)
C37 Zr1 Li2 C20 102.75(10)
C32 Zr1 Li2 C20 12.26(12)
C13 Zr1 Li2 C20 -65.44(9)
C44 Zr1 Li2 C20 178.75(8)
C25 Zr1 Li2 C20 -86.85(18)
C8 Zr1 Li2 C20 119.41(12)
C1 Zr1 Li2 C20 -140.37(14)
Li4 Zr1 Li2 C20 61.2(2)
Li1 Zr1 Li2 C20 140.70(10)
Li3 Zr1 Li2 C20 -21.09(10)
C37 Zr1 Li2 C1 -116.87(9)
C20 Zr1 Li2 C1 140.37(14)
C32 Zr1 Li2 C1 152.64(8)
C13 Zr1 Li2 C1 74.93(9)
C44 Zr1 Li2 C1 -40.88(10)
C25 Zr1 Li2 C1 53.5(2)
C8 Zr1 Li2 C1 -100.21(11)
Li4 Zr1 Li2 C1 -158.47(17)
Li1 Zr1 Li2 C1 -78.93(10)
Li3 Zr1 Li2 C1 119.28(10)
C37 Zr1 Li2 C8 -16.66(10)
C20 Zr1 Li2 C8 -119.41(12)
C32 Zr1 Li2 C8 -107.15(8)
C13 Zr1 Li2 C8 175.14(8)
C44 Zr1 Li2 C8 59.34(9)
C25 Zr1 Li2 C8 153.74(13)
C1 Zr1 Li2 C8 100.21(11)
Li4 Zr1 Li2 C8 -58.3(2)
Li1 Zr1 Li2 C8 21.29(9)
Li3 Zr1 Li2 C8 -140.50(9)
C37 Zr1 Li2 C6 -84.63(10)
C20 Zr1 Li2 C6 172.62(14)
C32 Zr1 Li2 C6 -175.12(7)
C13 Zr1 Li2 C6 107.17(9)
C44 Zr1 Li2 C6 -8.63(10)
C25 Zr1 Li2 C6 85.77(18)
C8 Zr1 Li2 C6 -67.97(9)
C1 Zr1 Li2 C6 32.24(7)
Li4 Zr1 Li2 C6 -126.23(18)
Li1 Zr1 Li2 C6 -46.69(9)
Li3 Zr1 Li2 C6 151.52(9)
C37 Zr1 Li2 C7 -46.50(11)
C20 Zr1 Li2 C7 -149.26(14)
C32 Zr1 Li2 C7 -136.99(7)
C13 Zr1 Li2 C7 145.30(9)
C44 Zr1 Li2 C7 29.49(10)
C25 Zr1 Li2 C7 123.89(15)
C8 Zr1 Li2 C7 -29.84(7)
C1 Zr1 Li2 C7 70.37(9)
Li4 Zr1 Li2 C7 -88.1(2)
Li1 Zr1 Li2 C7 -8.56(9)
Li3 Zr1 Li2 C7 -170.35(9)
C37 Zr1 Li2 C21 75.83(9)
C20 Zr1 Li2 C21 -26.92(7)
C32 Zr1 Li2 C21 -14.66(11)
C13 Zr1 Li2 C21 -92.37(8)
C44 Zr1 Li2 C21 151.83(7)
C25 Zr1 Li2 C21 -113.77(15)
C8 Zr1 Li2 C21 92.49(10)
C1 Zr1 Li2 C21 -167.30(13)
Li4 Zr1 Li2 C21 34.2(2)
Li1 Zr1 Li2 C21 113.78(9)
Li3 Zr1 Li2 C21 -48.01(9)
C37 Zr1 Li2 C19 133.39(7)
C20 Zr1 Li2 C19 30.64(7)
C32 Zr1 Li2 C19 42.90(10)
C13 Zr1 Li2 C19 -34.81(7)
C44 Zr1 Li2 C19 -150.61(7)
C25 Zr1 Li2 C19 -56.22(19)
C8 Zr1 Li2 C19 150.05(12)
C1 Zr1 Li2 C19 -109.74(11)
Li4 Zr1 Li2 C19 91.8(2)
Li1 Zr1 Li2 C19 171.33(9)
Li3 Zr1 Li2 C19 9.54(8)
C1 C2 C3 C4 -1.1(3)
C9S O3 Li3 C32 84.4(2)
C10S O3 Li3 C32 -71.4(2)
C9S O3 Li3 C13 -50.9(3)
C10S O3 Li3 C13 153.27(18)
C9S O3 Li3 C18 -87.83(18)
C10S O3 Li3 C18 116.34(17)
C9S O3 Li3 C19 -128.08(16)
C10S O3 Li3 C19 76.1(2)
C9S O3 Li3 C20 -161.43(18)
C10S O3 Li3 C20 42.7(3)
C9S O3 Li3 C31 56.34(18)
C10S O3 Li3 C31 -99.49(17)
C9S O3 Li3 C33 111.60(15)
C10S O3 Li3 C33 -44.23(19)
C9S O3 Li3 Zr1 60.1(12)
C10S O3 Li3 Zr1 -95.8(12)
C37 Zr1 Li3 O3 36.0(12)
C20 Zr1 Li3 O3 142.6(12)
C32 Zr1 Li3 O3 26.6(11)
C13 Zr1 Li3 O3 -116.5(12)
C44 Zr1 Li3 O3 -64.7(12)
C25 Zr1 Li3 O3 -39.9(12)
C8 Zr1 Li3 O3 126.9(12)
C1 Zr1 Li3 O3 -157.7(12)
Li2 Zr1 Li3 O3 161.8(12)
Li4 Zr1 Li3 O3 4.8(12)
Li1 Zr1 Li3 O3 85.9(12)
C37 Zr1 Li3 C32 9.40(11)
C20 Zr1 Li3 C32 116.07(12)
C13 Zr1 Li3 C32 -143.10(13)
C44 Zr1 Li3 C32 -91.28(16)
C25 Zr1 Li3 C32 -66.50(8)
C8 Zr1 Li3 C32 100.32(9)
C1 Zr1 Li3 C32 175.76(8)
Li2 Zr1 Li3 C32 135.23(10)
Li4 Zr1 Li3 C32 -21.78(9)
Li1 Zr1 Li3 C32 59.3(3)
C37 Zr1 Li3 C13 152.50(7)
C20 Zr1 Li3 C13 -100.82(11)
C32 Zr1 Li3 C13 143.10(13)
C44 Zr1 Li3 C13 51.83(18)
C25 Zr1 Li3 C13 76.60(8)
C8 Zr1 Li3 C13 -116.58(9)
C1 Zr1 Li3 C13 -41.14(10)
Li2 Zr1 Li3 C13 -81.66(10)
Li4 Zr1 Li3 C13 121.33(9)
Li1 Zr1 Li3 C13 -157.6(2)
C37 Zr1 Li3 C18 -174.77(7)
C20 Zr1 Li3 C18 -68.10(9)
C32 Zr1 Li3 C18 175.83(14)
C13 Zr1 Li3 C18 32.73(7)
C44 Zr1 Li3 C18 84.55(16)
C25 Zr1 Li3 C18 109.33(9)
C8 Zr1 Li3 C18 -83.85(10)
C1 Zr1 Li3 C18 -8.41(10)
Li2 Zr1 Li3 C18 -48.94(9)
Li4 Zr1 Li3 C18 154.05(9)
Li1 Zr1 Li3 C18 -124.9(2)
C37 Zr1 Li3 C19 -136.25(7)
C20 Zr1 Li3 C19 -29.58(7)
C32 Zr1 Li3 C19 -145.65(13)
C13 Zr1 Li3 C19 71.25(9)
C44 Zr1 Li3 C19 123.07(13)
C25 Zr1 Li3 C19 147.85(9)
C8 Zr1 Li3 C19 -45.33(11)
C1 Zr1 Li3 C19 30.11(10)
Li2 Zr1 Li3 C19 -10.42(9)
Li4 Zr1 Li3 C19 -167.43(9)
Li1 Zr1 Li3 C19 -86.3(2)
C37 Zr1 Li3 C20 -106.67(8)
C32 Zr1 Li3 C20 -116.07(12)
C13 Zr1 Li3 C20 100.82(11)
C44 Zr1 Li3 C20 152.65(12)
C25 Zr1 Li3 C20 177.43(8)
C8 Zr1 Li3 C20 -15.75(11)
C1 Zr1 Li3 C20 59.69(9)
Li2 Zr1 Li3 C20 19.16(9)
Li4 Zr1 Li3 C20 -137.85(9)
Li1 Zr1 Li3 C20 -56.8(3)
C37 Zr1 Li3 C31 39.83(9)
C20 Zr1 Li3 C31 146.50(11)
C32 Zr1 Li3 C31 30.43(7)
C13 Zr1 Li3 C31 -112.68(11)
C44 Zr1 Li3 C31 -60.85(17)
C25 Zr1 Li3 C31 -36.07(7)
C8 Zr1 Li3 C31 130.75(7)
C1 Zr1 Li3 C31 -153.81(6)
Li2 Zr1 Li3 C31 165.66(9)
Li4 Zr1 Li3 C31 8.65(8)
Li1 Zr1 Li3 C31 89.7(2)
C37 Zr1 Li3 C33 -17.00(10)
C20 Zr1 Li3 C33 89.68(9)
C32 Zr1 Li3 C33 -26.40(7)
C13 Zr1 Li3 C33 -169.50(12)
C44 Zr1 Li3 C33 -117.67(13)
C25 Zr1 Li3 C33 -92.90(7)
C8 Zr1 Li3 C33 73.92(9)
C1 Zr1 Li3 C33 149.36(6)
Li2 Zr1 Li3 C33 108.84(9)
Li4 Zr1 Li3 C33 -48.17(8)
Li1 Zr1 Li3 C33 32.9(3)
C2 C3 C4 C5 2.0(3)
C14S O4 Li4 C37 -73.0(3)
C13S O4 Li4 C37 101.3(2)
C14S O4 Li4 C25 158.4(2)
C13S O4 Li4 C25 -27.3(2)
C14S O4 Li4 C31 84.8(3)
C13S O4 Li4 C31 -101.00(17)
C14S O4 Li4 C30 123.4(2)
C13S O4 Li4 C30 -62.34(18)
C14S O4 Li4 C32 56.7(3)
C13S O4 Li4 C32 -129.1(2)
C14S O4 Li4 C38 -42.5(3)
C13S O4 Li4 C38 131.77(14)
C14S O4 Li4 C42 -98.3(2)
C13S O4 Li4 C42 75.94(17)
C14S O4 Li4 Zr1 -149.6(8)
C13S O4 Li4 Zr1 24.6(9)
C37 Zr1 Li4 O4 83.9(8)
C20 Zr1 Li4 O4 -174.5(8)
C32 Zr1 Li4 O4 -157.5(9)
C13 Zr1 Li4 O4 -98.0(8)
C44 Zr1 Li4 O4 17.7(8)
C25 Zr1 Li4 O4 -57.5(8)
C8 Zr1 Li4 O4 94.5(8)
C1 Zr1 Li4 O4 -1.2(10)
Li2 Zr1 Li4 O4 140.0(8)
Li1 Zr1 Li4 O4 60.9(8)
Li3 Zr1 Li4 O4 -137.6(8)
C20 Zr1 Li4 C37 101.63(9)
C32 Zr1 Li4 C37 118.55(12)
C13 Zr1 Li4 C37 178.09(8)
C44 Zr1 Li4 C37 -66.22(9)
C25 Zr1 Li4 C37 -141.44(13)
C8 Zr1 Li4 C37 10.60(11)
C1 Zr1 Li4 C37 -85.15(17)
Li2 Zr1 Li4 C37 56.1(2)
Li1 Zr1 Li4 C37 -22.99(10)
Li3 Zr1 Li4 C37 138.48(10)
C37 Zr1 Li4 C25 141.44(13)
C20 Zr1 Li4 C25 -116.92(9)
C32 Zr1 Li4 C25 -100.01(11)
C13 Zr1 Li4 C25 -40.47(10)
C44 Zr1 Li4 C25 75.22(8)
C8 Zr1 Li4 C25 152.05(7)
C1 Zr1 Li4 C25 56.29(19)
Li2 Zr1 Li4 C25 -162.47(17)
Li1 Zr1 Li4 C25 118.45(9)
Li3 Zr1 Li4 C25 -80.08(9)
C37 Zr1 Li4 C31 -147.98(13)
C20 Zr1 Li4 C31 -46.35(11)
C32 Zr1 Li4 C31 -29.43(7)
C13 Zr1 Li4 C31 30.10(10)
C44 Zr1 Li4 C31 145.79(9)
C25 Zr1 Li4 C31 70.58(9)
C8 Zr1 Li4 C31 -137.38(7)
C1 Zr1 Li4 C31 126.87(14)
Li2 Zr1 Li4 C31 -91.9(2)
Li1 Zr1 Li4 C31 -170.97(9)
Li3 Zr1 Li4 C31 -9.50(9)
C37 Zr1 Li4 C30 173.41(14)
C20 Zr1 Li4 C30 -84.96(10)
C32 Zr1 Li4 C30 -68.04(9)
C13 Zr1 Li4 C30 -8.50(10)
C44 Zr1 Li4 C30 107.19(8)
C25 Zr1 Li4 C30 31.97(7)
C8 Zr1 Li4 C30 -175.99(7)
C1 Zr1 Li4 C30 88.26(17)
Li2 Zr1 Li4 C30 -130.51(18)
Li1 Zr1 Li4 C30 150.42(9)
Li3 Zr1 Li4 C30 -48.11(9)
C37 Zr1 Li4 C32 -118.55(12)
C20 Zr1 Li4 C32 -16.92(11)
C13 Zr1 Li4 C32 59.54(9)
C44 Zr1 Li4 C32 175.23(8)
C25 Zr1 Li4 C32 100.01(11)
C8 Zr1 Li4 C32 -107.95(8)
C1 Zr1 Li4 C32 156.30(13)
Li2 Zr1 Li4 C32 -62.5(2)
Li1 Zr1 Li4 C32 -141.54(9)
Li3 Zr1 Li4 C32 19.93(9)
C37 Zr1 Li4 C38 -25.90(7)
C20 Zr1 Li4 C38 75.74(9)
C32 Zr1 Li4 C38 92.65(10)
C13 Zr1 Li4 C38 152.19(6)
C44 Zr1 Li4 C38 -92.12(8)
C25 Zr1 Li4 C38 -167.34(12)
C8 Zr1 Li4 C38 -15.29(10)
C1 Zr1 Li4 C38 -111.05(15)
Li2 Zr1 Li4 C38 30.2(2)
Li1 Zr1 Li4 C38 -48.89(8)
Li3 Zr1 Li4 C38 112.58(9)
C37 Zr1 Li4 C42 30.43(7)
C20 Zr1 Li4 C42 132.06(7)
C32 Zr1 Li4 C42 148.98(11)
C13 Zr1 Li4 C42 -151.48(6)
C44 Zr1 Li4 C42 -35.79(7)
C25 Zr1 Li4 C42 -111.01(11)
C8 Zr1 Li4 C42 41.03(9)
C1 Zr1 Li4 C42 -54.72(18)
Li2 Zr1 Li4 C42 86.5(2)
Li1 Zr1 Li4 C42 7.44(8)
Li3 Zr1 Li4 C42 168.91(8)
C6S O2 C5S C7S 79.6(2)
Li2 O2 C5S C7S -139.98(17)
C3 C4 C5 C6 -0.3(3)
C4 C5 C6 C1 -2.4(3)
C4 C5 C6 C7 174.60(16)
C4 C5 C6 Li2 81.8(2)
C2 C1 C6 C5 3.1(2)
Li2 C1 C6 C5 124.70(18)
Zr1 C1 C6 C5 -161.72(13)
C2 C1 C6 C7 -173.98(14)
Li2 C1 C6 C7 -52.38(15)
Zr1 C1 C6 C7 21.20(18)
C2 C1 C6 Li2 -121.60(16)
Zr1 C1 C6 Li2 73.57(11)
O2 Li2 C6 C5 7.5(2)
C20 Li2 C6 C5 -150.74(19)
C1 Li2 C6 C5 -111.8(2)
C8 Li2 C6 C5 146.13(18)
C7 Li2 C6 C5 115.9(2)
C21 Li2 C6 C5 164.5(2)
C19 Li2 C6 C5 -106.8(2)
Zr1 Li2 C6 C5 -158.40(17)
O2 Li2 C6 C1 119.34(16)
C20 Li2 C6 C1 -38.89(19)
C8 Li2 C6 C1 -102.02(12)
C7 Li2 C6 C1 -132.29(14)
C21 Li2 C6 C1 -83.7(3)
C19 Li2 C6 C1 5.10(17)
Zr1 Li2 C6 C1 -46.55(9)
O2 Li2 C6 C7 -108.37(15)
C20 Li2 C6 C7 93.4(2)
C1 Li2 C6 C7 132.29(14)
C8 Li2 C6 C7 30.27(9)
C21 Li2 C6 C7 48.6(3)
C19 Li2 C6 C7 137.38(19)
Zr1 Li2 C6 C7 85.74(9)
C5S O2 C6S C8S -163.48(16)
Li2 O2 C6S C8S 58.6(2)
C5 C6 C7 C12 -7.1(2)
C1 C6 C7 C12 170.00(15)
Li2 C6 C7 C12 120.67(17)
C5 C6 C7 C8 176.17(15)
C1 C6 C7 C8 -6.7(2)
Li2 C6 C7 C8 -56.06(14)
C5 C6 C7 Li2 -127.78(17)
C1 C6 C7 Li2 49.33(14)
C5 C6 C7 Li1 113.57(16)
C1 C6 C7 Li1 -69.33(17)
Li2 C6 C7 Li1 -118.66(12)
O2 Li2 C7 C12 -33.3(2)
C20 Li2 C7 C12 130.05(18)
C1 Li2 C7 C12 -144.57(16)
C8 Li2 C7 C12 115.67(18)
C6 Li2 C7 C12 -115.84(18)
C21 Li2 C7 C12 91.24(19)
C19 Li2 C7 C12 158.8(2)
Zr1 Li2 C7 C12 159.05(15)
O2 Li2 C7 C8 -149.02(17)
C20 Li2 C7 C8 14.38(16)
C1 Li2 C7 C8 99.76(12)
C6 Li2 C7 C8 128.49(14)
C21 Li2 C7 C8 -24.43(14)
C19 Li2 C7 C8 43.2(3)
Zr1 Li2 C7 C8 43.37(8)
O2 Li2 C7 C6 82.49(15)
C20 Li2 C7 C6 -114.11(18)
C1 Li2 C7 C6 -28.73(9)
C8 Li2 C7 C6 -128.49(14)
C21 Li2 C7 C6 -152.92(16)
C19 Li2 C7 C6 -85.3(3)
Zr1 Li2 C7 C6 -85.12(9)
O2 Li2 C7 Li1 -179.78(13)
C20 Li2 C7 Li1 -16.4(2)
C1 Li2 C7 Li1 69.00(14)
C8 Li2 C7 Li1 -30.76(13)
C6 Li2 C7 Li1 97.73(14)
C21 Li2 C7 Li1 -55.19(19)
C19 Li2 C7 Li1 12.4(3)
Zr1 Li2 C7 Li1 12.61(13)
O1 Li1 C7 C12 24.16(18)
C8 Li1 C7 C12 -117.65(16)
C44 Li1 C7 C12 148.70(13)
C42 Li1 C7 C12 -153.5(3)
C43 Li1 C7 C12 150.05(18)
C37 Li1 C7 C12 -135.45(14)
C9 Li1 C7 C12 -81.31(12)
Zr1 Li1 C7 C12 -164.69(12)
O1 Li1 C7 C8 141.81(18)
C44 Li1 C7 C8 -93.65(14)
C42 Li1 C7 C8 -35.9(3)
C43 Li1 C7 C8 -92.3(2)
C37 Li1 C7 C8 -17.80(13)
C9 Li1 C7 C8 36.34(10)
Zr1 Li1 C7 C8 -47.04(9)
O1 Li1 C7 C6 -106.44(15)
C8 Li1 C7 C6 111.75(15)
C44 Li1 C7 C6 18.10(15)
C42 Li1 C7 C6 75.9(3)
C43 Li1 C7 C6 19.5(2)
C37 Li1 C7 C6 93.95(15)
C9 Li1 C7 C6 148.09(12)
Zr1 Li1 C7 C6 64.70(11)
O1 Li1 C7 Li2 176.36(13)
C8 Li1 C7 Li2 34.55(14)
C44 Li1 C7 Li2 -59.09(17)
C42 Li1 C7 Li2 -1.3(3)
C43 Li1 C7 Li2 -57.7(2)
C37 Li1 C7 Li2 16.8(2)
C9 Li1 C7 Li2 70.89(13)
Zr1 Li1 C7 Li2 -12.49(13)
C12 C7 C8 C9 -1.7(2)
C6 C7 C8 C9 175.00(14)
Li2 C7 C8 C9 119.14(15)
Li1 C7 C8 C9 -91.48(15)
C12 C7 C8 Li1 89.73(17)
C6 C7 C8 Li1 -93.53(15)
Li2 C7 C8 Li1 -149.39(13)
C12 C7 C8 Li2 -120.88(17)
C6 C7 C8 Li2 55.86(14)
Li1 C7 C8 Li2 149.39(13)
C12 C7 C8 Zr1 172.03(12)
C6 C7 C8 Zr1 -11.23(18)
Li2 C7 C8 Zr1 -67.09(11)
Li1 C7 C8 Zr1 82.30(11)
O1 Li1 C8 C9 62.5(2)
C44 Li1 C8 C9 -154.16(13)
C42 Li1 C8 C9 -86.24(16)
C43 Li1 C8 C9 -128.45(18)
C37 Li1 C8 C9 -81.60(12)
C7 Li1 C8 C9 114.67(14)
Zr1 Li1 C8 C9 -127.35(11)
O1 Li1 C8 C7 -52.2(2)
C44 Li1 C8 C7 91.17(14)
C42 Li1 C8 C7 159.09(16)
C43 Li1 C8 C7 116.88(18)
C37 Li1 C8 C7 163.73(12)
C9 Li1 C8 C7 -114.67(14)
Zr1 Li1 C8 C7 117.98(10)
O1 Li1 C8 Li2 -108.0(3)
C44 Li1 C8 Li2 35.3(3)
C42 Li1 C8 Li2 103.3(2)
C43 Li1 C8 Li2 61.1(3)
C37 Li1 C8 Li2 107.9(2)
C7 Li1 C8 Li2 -55.8(2)
C9 Li1 C8 Li2 -170.5(3)
Zr1 Li1 C8 Li2 62.1(2)
O1 Li1 C8 Zr1 -170.2(2)
C44 Li1 C8 Zr1 -26.81(10)
C42 Li1 C8 Zr1 41.12(14)
C43 Li1 C8 Zr1 -1.10(17)
C37 Li1 C8 Zr1 45.75(7)
C7 Li1 C8 Zr1 -117.98(10)
C9 Li1 C8 Zr1 127.35(11)
O2 Li2 C8 C9 -62.1(3)
C20 Li2 C8 C9 83.06(16)
C1 Li2 C8 C9 -177.43(14)
C6 Li2 C8 C9 -140.61(15)
C7 Li2 C8 C9 -109.08(17)
C21 Li2 C8 C9 49.22(16)
C19 Li2 C8 C9 94.40(18)
Zr1 Li2 C8 C9 127.42(15)
O2 Li2 C8 C7 46.9(2)
C20 Li2 C8 C7 -167.86(14)
C1 Li2 C8 C7 -68.35(11)
C6 Li2 C8 C7 -31.53(9)
C21 Li2 C8 C7 158.30(12)
C19 Li2 C8 C7 -156.52(16)
Zr1 Li2 C8 C7 -123.50(10)
O2 Li2 C8 Li1 106.5(3)
C20 Li2 C8 Li1 -108.3(2)
C1 Li2 C8 Li1 -8.8(2)
C6 Li2 C8 Li1 28.1(2)
C7 Li2 C8 Li1 59.6(2)
C21 Li2 C8 Li1 -142.1(2)
C19 Li2 C8 Li1 -96.9(2)
Zr1 Li2 C8 Li1 -63.9(2)
O2 Li2 C8 Zr1 170.4(2)
C20 Li2 C8 Zr1 -44.36(9)
C1 Li2 C8 Zr1 55.15(7)
C6 Li2 C8 Zr1 91.98(7)
C7 Li2 C8 Zr1 123.50(10)
C21 Li2 C8 Zr1 -78.20(7)
C19 Li2 C8 Zr1 -33.02(12)
C37 Zr1 C8 C9 42.40(13)
C20 Zr1 C8 C9 -84.91(14)
C32 Zr1 C8 C9 -20.92(15)
C13 Zr1 C8 C9 -129.35(13)
C44 Zr1 C8 C9 112.40(14)
C25 Zr1 C8 C9 78.98(17)
C1 Zr1 C8 C9 -171.42(15)
Li2 Zr1 C8 C9 -122.93(17)
Li4 Zr1 C8 C9 34.92(16)
Li1 Zr1 C8 C9 89.20(16)
Li3 Zr1 C8 C9 -72.76(15)
C37 Zr1 C8 C7 -130.48(12)
C20 Zr1 C8 C7 102.21(12)
C32 Zr1 C8 C7 166.20(11)
C13 Zr1 C8 C7 57.77(14)
C44 Zr1 C8 C7 -60.47(12)
C25 Zr1 C8 C7 -93.90(15)
C1 Zr1 C8 C7 15.70(11)
Li2 Zr1 C8 C7 64.19(13)
Li4 Zr1 C8 C7 -137.96(12)
Li1 Zr1 C8 C7 -83.68(14)
Li3 Zr1 C8 C7 114.37(13)
C37 Zr1 C8 Li1 -46.81(10)
C20 Zr1 C8 Li1 -174.11(10)
C32 Zr1 C8 Li1 -110.12(10)
C13 Zr1 C8 Li1 141.45(10)
C44 Zr1 C8 Li1 23.20(10)
C25 Zr1 C8 Li1 -10.22(16)
C1 Zr1 C8 Li1 99.38(10)
Li2 Zr1 C8 Li1 147.87(13)
Li4 Zr1 C8 Li1 -54.28(12)
Li3 Zr1 C8 Li1 -161.96(11)
C37 Zr1 C8 Li2 165.33(9)
C20 Zr1 C8 Li2 38.02(9)
C32 Zr1 C8 Li2 102.01(9)
C13 Zr1 C8 Li2 -6.42(11)
C44 Zr1 C8 Li2 -124.67(9)
C25 Zr1 C8 Li2 -158.09(11)
C1 Zr1 C8 Li2 -48.49(9)
Li4 Zr1 C8 Li2 157.85(10)
Li1 Zr1 C8 Li2 -147.87(13)
Li3 Zr1 C8 Li2 50.17(11)
C10S O3 C9S C11S -179.61(15)
Li3 O3 C9S C11S 21.0(2)
C7 C8 C9 C10 0.2(2)
Li1 C8 C9 C10 -87.65(18)
Li2 C8 C9 C10 85.7(2)
Zr1 C8 C9 C10 -172.89(12)
C7 C8 C9 Li1 87.80(15)
Li2 C8 C9 Li1 173.34(18)
Zr1 C8 C9 Li1 -85.24(14)
O1 Li1 C9 C10 -14.5(2)
C8 Li1 C9 C10 119.69(16)
C44 Li1 C9 C10 152.21(17)
C42 Li1 C9 C10 -132.68(14)
C43 Li1 C9 C10 -160.3(2)
C37 Li1 C9 C10 -147.65(13)
C7 Li1 C9 C10 80.95(13)
Zr1 Li1 C9 C10 160.37(12)
O1 Li1 C9 C8 -134.23(19)
C44 Li1 C9 C8 32.53(17)
C42 Li1 C9 C8 107.63(16)
C43 Li1 C9 C8 80.0(2)
C37 Li1 C9 C8 92.67(13)
C7 Li1 C9 C8 -38.74(10)
Zr1 Li1 C9 C8 40.68(10)
C9S O3 C10S C12S 172.74(15)
Li3 O3 C10S C12S -29.2(2)
C8 C9 C10 C11 1.7(3)
Li1 C9 C10 C11 -57.04(19)
C9 C10 C11 C12 -2.0(3)
C10 C11 C12 C7 0.4(3)
C8 C7 C12 C11 1.5(3)
C6 C7 C12 C11 -175.05(15)
Li2 C7 C12 C11 -86.9(2)
Li1 C7 C12 C11 63.90(19)
C14S O4 C13S C15S 65.5(2)
Li4 O4 C13S C15S -109.64(19)
O3 Li3 C13 C14 40.7(3)
C32 Li3 C13 C14 -102.93(17)
C18 Li3 C13 C14 110.90(18)
C19 Li3 C13 C14 141.09(16)
C20 Li3 C13 C14 177.13(15)
C31 Li3 C13 C14 -69.92(17)
C33 Li3 C13 C14 -118.70(18)
Zr1 Li3 C13 C14 -130.80(16)
O3 Li3 C13 C18 -70.2(2)
C32 Li3 C13 C18 146.17(14)
C19 Li3 C13 C18 30.18(9)
C20 Li3 C13 C18 66.22(10)
C31 Li3 C13 C18 179.18(13)
C33 Li3 C13 C18 130.40(17)
Zr1 Li3 C13 C18 118.30(10)
O3 Li3 C13 Zr1 171.5(2)
C32 Li3 C13 Zr1 27.87(10)
C18 Li3 C13 Zr1 -118.30(10)
C19 Li3 C13 Zr1 -88.12(7)
C20 Li3 C13 Zr1 -52.08(7)
C31 Li3 C13 Zr1 60.88(8)
C33 Li3 C13 Zr1 12.10(14)
C37 Zr1 C13 C14 66.99(18)
C20 Zr1 C13 C14 -177.83(15)
C32 Zr1 C13 C14 104.73(14)
C44 Zr1 C13 C14 -27.76(15)
C25 Zr1 C13 C14 35.71(13)
C8 Zr1 C13 C14 -130.73(13)
C1 Zr1 C13 C14 -90.76(14)
Li2 Zr1 C13 C14 -135.54(14)
Li4 Zr1 C13 C14 64.12(15)
Li1 Zr1 C13 C14 -65.8(2)
Li3 Zr1 C13 C14 129.35(17)
C37 Zr1 C13 C18 -134.52(12)
C20 Zr1 C13 C18 -19.33(11)
C32 Zr1 C13 C18 -96.77(12)
C44 Zr1 C13 C18 130.74(11)
C25 Zr1 C13 C18 -165.79(13)
C8 Zr1 C13 C18 27.77(14)
C1 Zr1 C13 C18 67.74(12)
Li2 Zr1 C13 C18 22.96(12)
Li4 Zr1 C13 C18 -137.38(12)
Li1 Zr1 C13 C18 92.68(17)
Li3 Zr1 C13 C18 -72.15(13)
C37 Zr1 C13 Li3 -62.36(15)
C20 Zr1 C13 Li3 52.82(9)
C32 Zr1 C13 Li3 -24.62(9)
C44 Zr1 C13 Li3 -157.10(9)
C25 Zr1 C13 Li3 -93.63(9)
C8 Zr1 C13 Li3 99.92(10)
C1 Zr1 C13 Li3 139.90(10)
Li2 Zr1 C13 Li3 95.11(10)
Li4 Zr1 C13 Li3 -65.23(11)
Li1 Zr1 C13 Li3 164.84(14)
C13S O4 C14S C16S 160.2(2)
Li4 O4 C14S C16S -25.5(4)
C18 C13 C14 C15 -2.1(2)
Li3 C13 C14 C15 -92.3(2)
Zr1 C13 C14 C15 156.65(13)
C13 C14 C15 C16 0.1(3)
C14 C15 C16 C17 1.6(3)
C15 C16 C17 C18 -1.2(3)
C16 C17 C18 C13 -0.9(3)
C16 C17 C18 C19 177.96(15)
C16 C17 C18 Li3 85.3(2)
C14 C13 C18 C17 2.4(2)
Li3 C13 C18 C17 124.43(17)
Zr1 C13 C18 C17 -158.55(12)
C14 C13 C18 C19 -176.48(14)
Li3 C13 C18 C19 -54.49(15)
Zr1 C13 C18 C19 22.53(18)
C14 C13 C18 Li3 -121.99(16)
Zr1 C13 C18 Li3 77.02(11)
O3 Li3 C18 C17 17.2(3)
C32 Li3 C18 C17 -155.02(17)
C13 Li3 C18 C17 -113.3(2)
C19 Li3 C18 C17 116.3(2)
C20 Li3 C18 C17 147.59(18)
C31 Li3 C18 C17 -114.3(2)
C33 Li3 C18 C17 166.87(18)
Zr1 Li3 C18 C17 -158.91(17)
O3 Li3 C18 C13 130.43(17)
C32 Li3 C18 C13 -41.75(17)
C19 Li3 C18 C13 -130.39(14)
C20 Li3 C18 C13 -99.14(11)
C31 Li3 C18 C13 -1.07(17)
C33 Li3 C18 C13 -79.9(2)
Zr1 Li3 C18 C13 -45.63(9)
O3 Li3 C18 C19 -99.18(16)
C32 Li3 C18 C19 88.64(18)
C13 Li3 C18 C19 130.39(14)
C20 Li3 C18 C19 31.25(9)
C31 Li3 C18 C19 129.32(18)
C33 Li3 C18 C19 50.5(2)
Zr1 Li3 C18 C19 84.76(9)
C17 C18 C19 C24 -9.5(2)
C13 C18 C19 C24 169.41(15)
Li3 C18 C19 C24 117.22(17)
C17 C18 C19 C20 172.05(15)
C13 C18 C19 C20 -9.0(2)
Li3 C18 C19 C20 -61.21(14)
C17 C18 C19 Li3 -126.74(17)
C13 C18 C19 Li3 52.19(14)
C17 C18 C19 Li2 113.64(16)
C13 C18 C19 Li2 -67.43(16)
Li3 C18 C19 Li2 -119.62(12)
O3 Li3 C19 C24 -19.1(2)
C32 Li3 C19 C24 130.81(17)
C13 Li3 C19 C24 -146.09(16)
C18 Li3 C19 C24 -116.58(19)
C20 Li3 C19 C24 117.78(19)
C31 Li3 C19 C24 153.6(2)
C33 Li3 C19 C24 95.78(18)
Zr1 Li3 C19 C24 159.84(15)
O3 Li3 C19 C20 -136.89(17)
C32 Li3 C19 C20 13.03(15)
C13 Li3 C19 C20 96.13(11)
C18 Li3 C19 C20 125.65(14)
C31 Li3 C19 C20 35.8(2)
C33 Li3 C19 C20 -22.00(13)
Zr1 Li3 C19 C20 42.06(8)
O3 Li3 C19 C18 97.46(16)
C32 Li3 C19 C18 -112.61(16)
C13 Li3 C19 C18 -29.51(9)
C20 Li3 C19 C18 -125.65(14)
C31 Li3 C19 C18 -89.9(2)
C33 Li3 C19 C18 -147.64(15)
Zr1 Li3 C19 C18 -83.59(9)
O3 Li3 C19 Li2 -164.26(13)
C32 Li3 C19 Li2 -14.3(2)
C13 Li3 C19 Li2 68.76(14)
C18 Li3 C19 Li2 98.28(14)
C20 Li3 C19 Li2 -27.37(13)
C31 Li3 C19 Li2 8.4(3)
C33 Li3 C19 Li2 -49.37(18)
Zr1 Li3 C19 Li2 14.69(13)
O2 Li2 C19 C24 26.64(17)
C20 Li2 C19 C24 -116.89(17)
C1 Li2 C19 C24 144.88(14)
C8 Li2 C19 C24 -137.91(15)
C6 Li2 C19 C24 141.84(18)
C7 Li2 C19 C24 -164.9(3)
C21 Li2 C19 C24 -79.06(13)
Zr1 Li2 C19 C24 -165.14(12)
O2 Li2 C19 C20 143.52(17)
C1 Li2 C19 C20 -98.23(14)
C8 Li2 C19 C20 -21.02(14)
C6 Li2 C19 C20 -101.3(2)
C7 Li2 C19 C20 -48.0(3)
C21 Li2 C19 C20 37.83(10)
Zr1 Li2 C19 C20 -48.26(10)
O2 Li2 C19 C18 -105.60(14)
C20 Li2 C19 C18 110.87(15)
C1 Li2 C19 C18 12.64(15)
C8 Li2 C19 C18 89.85(17)
C6 Li2 C19 C18 9.6(2)
C7 Li2 C19 C18 62.8(3)
C21 Li2 C19 C18 148.70(13)
Zr1 Li2 C19 C18 62.62(11)
O2 Li2 C19 Li3 176.47(13)
C20 Li2 C19 Li3 32.95(15)
C1 Li2 C19 Li3 -65.29(16)
C8 Li2 C19 Li3 11.9(2)
C6 Li2 C19 Li3 -68.3(2)
C7 Li2 C19 Li3 -15.1(3)
C21 Li2 C19 Li3 70.78(13)
Zr1 Li2 C19 Li3 -15.31(13)
C24 C19 C20 C21 -1.1(2)
C18 C19 C20 C21 177.37(14)
Li3 C19 C20 C21 118.21(15)
Li2 C19 C20 C21 -90.06(15)
C24 C19 C20 Li2 88.98(17)
C18 C19 C20 Li2 -92.57(15)
Li3 C19 C20 Li2 -151.73(13)
C24 C19 C20 Li3 -119.29(17)
C18 C19 C20 Li3 59.16(14)
Li2 C19 C20 Li3 151.73(13)
C24 C19 C20 Zr1 172.47(12)
C18 C19 C20 Zr1 -9.09(18)
Li3 C19 C20 Zr1 -68.24(11)
Li2 C19 C20 Zr1 83.49(12)
O2 Li2 C20 C21 69.3(2)
C1 Li2 C20 C21 -159.22(14)
C8 Li2 C20 C21 -83.35(12)
C6 Li2 C20 C21 -137.0(2)
C7 Li2 C20 C21 -91.66(18)
C19 Li2 C20 C21 114.95(14)
Zr1 Li2 C20 C21 -127.69(11)
O2 Li2 C20 C19 -45.7(2)
C1 Li2 C20 C19 85.83(14)
C8 Li2 C20 C19 161.70(12)
C6 Li2 C20 C19 108.1(2)
C7 Li2 C20 C19 153.39(16)
C21 Li2 C20 C19 -114.95(14)
Zr1 Li2 C20 C19 117.36(11)
O2 Li2 C20 Li3 -101.9(3)
C1 Li2 C20 Li3 29.6(3)
C8 Li2 C20 Li3 105.5(2)
C6 Li2 C20 Li3 51.8(3)
C7 Li2 C20 Li3 97.2(3)
C21 Li2 C20 Li3 -171.2(3)
C19 Li2 C20 Li3 -56.2(2)
Zr1 Li2 C20 Li3 61.1(2)
O2 Li2 C20 Zr1 -163.02(19)
C1 Li2 C20 Zr1 -31.53(10)
C8 Li2 C20 Zr1 44.34(8)
C6 Li2 C20 Zr1 -9.30(18)
C7 Li2 C20 Zr1 36.04(15)
C21 Li2 C20 Zr1 127.69(11)
C19 Li2 C20 Zr1 -117.36(11)
O3 Li3 C20 C21 -45.1(3)
C32 Li3 C20 C21 84.04(16)
C13 Li3 C20 C21 -178.39(15)
C18 Li3 C20 C21 -141.12(15)
C19 Li3 C20 C21 -107.82(17)
C31 Li3 C20 C21 94.26(17)
C33 Li3 C20 C21 51.40(16)
Zr1 Li3 C20 C21 128.80(16)
O3 Li3 C20 C19 62.7(2)
C32 Li3 C20 C19 -168.14(13)
C13 Li3 C20 C19 -70.57(11)
C18 Li3 C20 C19 -33.29(9)
C31 Li3 C20 C19 -157.92(15)
C33 Li3 C20 C19 159.23(12)
Zr1 Li3 C20 C19 -123.38(11)
O3 Li3 C20 Li2 124.4(3)
C32 Li3 C20 Li2 -106.5(2)
C13 Li3 C20 Li2 -8.9(3)
C18 Li3 C20 Li2 28.3(3)
C19 Li3 C20 Li2 61.6(2)
C31 Li3 C20 Li2 -96.3(3)
C33 Li3 C20 Li2 -139.1(2)
Zr1 Li3 C20 Li2 -61.7(2)
O3 Li3 C20 Zr1 -173.9(2)
C32 Li3 C20 Zr1 -44.76(8)
C13 Li3 C20 Zr1 52.81(7)
C18 Li3 C20 Zr1 90.09(7)
C19 Li3 C20 Zr1 123.38(11)
C31 Li3 C20 Zr1 -34.54(11)
C33 Li3 C20 Zr1 -77.39(7)
C37 Zr1 C20 C21 -21.19(15)
C32 Zr1 C20 C21 -85.10(14)
C13 Zr1 C20 C21 -172.59(15)
C44 Zr1 C20 C21 81.21(18)
C25 Zr1 C20 C21 -128.09(13)
C8 Zr1 C20 C21 41.89(13)
C1 Zr1 C20 C21 110.71(14)
Li2 Zr1 C20 C21 83.75(16)
Li4 Zr1 C20 C21 -72.11(15)
Li1 Zr1 C20 C21 37.29(16)
Li3 Zr1 C20 C21 -124.74(16)
C37 Zr1 C20 C19 166.17(10)
C32 Zr1 C20 C19 102.25(12)
C13 Zr1 C20 C19 14.76(11)
C44 Zr1 C20 C19 -91.44(16)
C25 Zr1 C20 C19 59.26(14)
C8 Zr1 C20 C19 -130.75(12)
C1 Zr1 C20 C19 -61.93(12)
Li2 Zr1 C20 C19 -88.89(14)
Li4 Zr1 C20 C19 115.25(12)
Li1 Zr1 C20 C19 -135.35(12)
Li3 Zr1 C20 C19 62.61(13)
C37 Zr1 C20 Li2 -104.94(10)
C32 Zr1 C20 Li2 -168.86(11)
C13 Zr1 C20 Li2 103.65(10)
C44 Zr1 C20 Li2 -2.55(17)
C25 Zr1 C20 Li2 148.15(10)
C8 Zr1 C20 Li2 -41.86(10)
C1 Zr1 C20 Li2 26.96(10)
Li4 Zr1 C20 Li2 -155.86(11)
Li1 Zr1 C20 Li2 -46.46(12)
Li3 Zr1 C20 Li2 151.50(13)
C37 Zr1 C20 Li3 103.56(9)
C32 Zr1 C20 Li3 39.64(8)
C13 Zr1 C20 Li3 -47.85(8)
C44 Zr1 C20 Li3 -154.05(12)
C25 Zr1 C20 Li3 -3.35(11)
C8 Zr1 C20 Li3 166.64(9)
C1 Zr1 C20 Li3 -124.54(9)
Li2 Zr1 C20 Li3 -151.50(13)
Li4 Zr1 C20 Li3 52.64(11)
Li1 Zr1 C20 Li3 162.04(10)
C19 C20 C21 C22 -0.2(2)
Li2 C20 C21 C22 -92.16(18)
Li3 C20 C21 C22 82.2(2)
Zr1 C20 C21 C22 -173.00(12)
C19 C20 C21 Li2 91.95(15)
Li3 C20 C21 Li2 174.35(18)
Zr1 C20 C21 Li2 -80.84(13)
O2 Li2 C21 C22 -7.9(2)
C20 Li2 C21 C22 118.25(17)
C1 Li2 C21 C22 145.43(18)
C8 Li2 C21 C22 -147.56(13)
C6 Li2 C21 C22 -164.1(2)
C7 Li2 C21 C22 -133.59(15)
C19 Li2 C21 C22 81.23(13)
Zr1 Li2 C21 C22 158.85(12)
O2 Li2 C21 C20 -126.15(18)
C1 Li2 C21 C20 27.18(18)
C8 Li2 C21 C20 94.20(13)
C6 Li2 C21 C20 77.6(3)
C7 Li2 C21 C20 108.16(17)
C19 Li2 C21 C20 -37.02(10)
Zr1 Li2 C21 C20 40.60(10)
C20 C21 C22 C23 1.9(3)
Li2 C21 C22 C23 -60.5(2)
C21 C22 C23 C24 -2.4(3)
C22 C23 C24 C19 1.1(3)
C20 C19 C24 C23 0.7(2)
C18 C19 C24 C23 -177.70(16)
Li3 C19 C24 C23 -90.8(2)
Li2 C19 C24 C23 59.1(2)
O4 Li4 C25 C26 40.7(2)
C37 Li4 C25 C26 -99.28(17)
C31 Li4 C25 C26 140.55(16)
C30 Li4 C25 C26 110.48(18)
C32 Li4 C25 C26 177.19(15)
C38 Li4 C25 C26 -113.81(19)
C42 Li4 C25 C26 -66.66(17)
Zr1 Li4 C25 C26 -129.37(16)
O4 Li4 C25 C30 -69.75(18)
C37 Li4 C25 C30 150.23(14)
C31 Li4 C25 C30 30.07(9)
C32 Li4 C25 C30 66.71(10)
C38 Li4 C25 C30 135.71(18)
C42 Li4 C25 C30 -177.14(13)
Zr1 Li4 C25 C30 120.14(10)
O4 Li4 C25 Zr1 170.11(17)
C37 Li4 C25 Zr1 30.09(10)
C31 Li4 C25 Zr1 -90.08(7)
C30 Li4 C25 Zr1 -120.14(10)
C32 Li4 C25 Zr1 -53.44(7)
C38 Li4 C25 Zr1 15.56(15)
C42 Li4 C25 Zr1 62.71(8)
C37 Zr1 C25 C26 102.28(14)
C20 Zr1 C25 C26 -134.04(13)
C32 Zr1 C25 C26 -179.52(15)
C13 Zr1 C25 C26 -91.53(14)
C44 Zr1 C25 C26 32.31(14)
C8 Zr1 C25 C26 66.76(19)
C1 Zr1 C25 C26 -29.21(16)
Li2 Zr1 C25 C26 -69.4(2)
Li4 Zr1 C25 C26 127.73(18)
Li1 Zr1 C25 C26 59.42(15)
Li3 Zr1 C25 C26 -136.59(15)
C37 Zr1 C25 C30 -96.00(12)
C20 Zr1 C25 C30 27.68(15)
C32 Zr1 C25 C30 -17.80(11)
C13 Zr1 C25 C30 70.19(12)
C44 Zr1 C25 C30 -165.97(13)
C8 Zr1 C25 C30 -131.52(13)
C1 Zr1 C25 C30 132.50(12)
Li2 Zr1 C25 C30 92.3(2)
Li4 Zr1 C25 C30 -70.56(14)
Li1 Zr1 C25 C30 -138.87(13)
Li3 Zr1 C25 C30 25.13(13)
C37 Zr1 C25 Li4 -25.44(9)
C20 Zr1 C25 Li4 98.24(10)
C32 Zr1 C25 Li4 52.75(9)
C13 Zr1 C25 Li4 140.74(10)
C44 Zr1 C25 Li4 -95.42(10)
C8 Zr1 C25 Li4 -60.97(14)
C1 Zr1 C25 Li4 -156.94(9)
Li2 Zr1 C25 Li4 162.82(16)
Li1 Zr1 C25 Li4 -68.31(11)
Li3 Zr1 C25 Li4 95.68(10)
C30 C25 C26 C27 -2.2(2)
Li4 C25 C26 C27 -92.5(2)
Zr1 C25 C26 C27 159.94(13)
C25 C26 C27 C28 1.1(3)
C26 C27 C28 C29 0.5(3)
C27 C28 C29 C30 -0.7(3)
C28 C29 C30 C25 -0.5(3)
C28 C29 C30 C31 176.53(16)
C28 C29 C30 Li4 85.3(2)
C26 C25 C30 C29 1.9(2)
Li4 C25 C30 C29 124.27(17)
Zr1 C25 C30 C29 -162.08(13)
C26 C25 C30 C31 -175.30(14)
Li4 C25 C30 C31 -52.91(15)
Zr1 C25 C30 C31 20.74(18)
C26 C25 C30 Li4 -122.40(16)
Zr1 C25 C30 Li4 73.65(11)
O4 Li4 C30 C29 10.7(2)
C37 Li4 C30 C29 -152.29(18)
C25 Li4 C30 C29 -113.5(2)
C31 Li4 C30 C29 115.53(19)
C32 Li4 C30 C29 146.76(17)
C38 Li4 C30 C29 166.2(2)
C42 Li4 C30 C29 -109.7(2)
Zr1 Li4 C30 C29 -158.98(16)
O4 Li4 C30 C25 124.16(16)
C37 Li4 C30 C25 -38.80(18)
C31 Li4 C30 C25 -130.98(14)
C32 Li4 C30 C25 -99.75(11)
C38 Li4 C30 C25 -80.3(3)
C42 Li4 C30 C25 3.78(17)
Zr1 Li4 C30 C25 -45.49(9)
O4 Li4 C30 C31 -104.86(15)
C37 Li4 C30 C31 92.18(19)
C25 Li4 C30 C31 130.98(14)
C32 Li4 C30 C31 31.23(9)
C38 Li4 C30 C31 50.6(2)
C42 Li4 C30 C31 134.77(18)
Zr1 Li4 C30 C31 85.49(9)
C29 C30 C31 C36 -9.5(2)
C25 C30 C31 C36 167.72(15)
Li4 C30 C31 C36 116.88(17)
C29 C30 C31 C32 174.34(15)
C25 C30 C31 C32 -8.5(2)
Li4 C30 C31 C32 -59.29(14)
C29 C30 C31 Li4 -126.37(17)
C25 C30 C31 Li4 50.84(15)
C29 C30 C31 Li3 113.75(16)
C25 C30 C31 Li3 -69.04(16)
Li4 C30 C31 Li3 -119.88(12)
O4 Li4 C31 C36 -29.7(2)
C37 Li4 C31 C36 129.26(17)
C25 Li4 C31 C36 -145.84(15)
C30 Li4 C31 C36 -116.53(17)
C32 Li4 C31 C36 116.91(18)
C38 Li4 C31 C36 92.39(18)
C42 Li4 C31 C36 155.9(2)
Zr1 Li4 C31 C36 158.69(14)
O4 Li4 C31 C32 -146.62(17)
C37 Li4 C31 C32 12.35(16)
C25 Li4 C31 C32 97.25(11)
C30 Li4 C31 C32 126.56(14)
C38 Li4 C31 C32 -24.52(14)
C42 Li4 C31 C32 39.0(3)
Zr1 Li4 C31 C32 41.78(9)
O4 Li4 C31 C30 86.82(15)
C37 Li4 C31 C30 -114.21(17)
C25 Li4 C31 C30 -29.31(9)
C32 Li4 C31 C30 -126.56(14)
C38 Li4 C31 C30 -151.08(15)
C42 Li4 C31 C30 -87.6(3)
Zr1 Li4 C31 C30 -84.78(9)
O4 Li4 C31 Li3 -174.62(13)
C37 Li4 C31 Li3 -15.7(2)
C25 Li4 C31 Li3 69.24(14)
C30 Li4 C31 Li3 98.55(14)
C32 Li4 C31 Li3 -28.01(13)
C38 Li4 C31 Li3 -52.53(18)
C42 Li4 C31 Li3 11.0(3)
Zr1 Li4 C31 Li3 13.77(13)
O3 Li3 C31 C36 16.33(17)
C32 Li3 C31 C36 -116.86(16)
C13 Li3 C31 C36 150.95(13)
C18 Li3 C31 C36 151.58(17)
C19 Li3 C31 C36 -156.8(2)
C20 Li3 C31 C36 -135.72(14)
C33 Li3 C31 C36 -79.94(12)
Zr1 Li3 C31 C36 -163.19(12)
O3 Li3 C31 C32 133.18(17)
C13 Li3 C31 C32 -92.20(14)
C18 Li3 C31 C32 -91.57(19)
C19 Li3 C31 C32 -40.0(2)
C20 Li3 C31 C32 -18.87(13)
C33 Li3 C31 C32 36.92(10)
Zr1 Li3 C31 C32 -46.33(9)
O3 Li3 C31 C30 -115.73(14)
C32 Li3 C31 C30 111.09(15)
C13 Li3 C31 C30 18.90(15)
C18 Li3 C31 C30 19.5(2)
C19 Li3 C31 C30 71.1(3)
C20 Li3 C31 C30 92.22(15)
C33 Li3 C31 C30 148.01(13)
Zr1 Li3 C31 C30 64.76(11)
O3 Li3 C31 Li4 165.75(13)
C32 Li3 C31 Li4 32.57(15)
C13 Li3 C31 Li4 -59.63(16)
C18 Li3 C31 Li4 -59.0(2)
C19 Li3 C31 Li4 -7.4(3)
C20 Li3 C31 Li4 13.70(19)
C33 Li3 C31 Li4 69.49(13)
Zr1 Li3 C31 Li4 -13.76(13)
C36 C31 C32 C33 -1.7(2)
C30 C31 C32 C33 174.51(14)
Li4 C31 C32 C33 116.12(15)
Li3 C31 C32 C33 -92.03(15)
C36 C31 C32 Li3 90.35(17)
C30 C31 C32 Li3 -93.46(15)
Li4 C31 C32 Li3 -151.85(12)
C36 C31 C32 Li4 -117.80(17)
C30 C31 C32 Li4 58.39(14)
Li3 C31 C32 Li4 151.85(12)
C36 C31 C32 Zr1 175.67(12)
C30 C31 C32 Zr1 -8.14(18)
Li4 C31 C32 Zr1 -66.53(11)
Li3 C31 C32 Zr1 85.32(12)
O3 Li3 C32 C33 56.73(19)
C13 Li3 C32 C33 -154.89(13)
C18 Li3 C32 C33 -131.81(17)
C19 Li3 C32 C33 -90.25(16)
C20 Li3 C32 C33 -82.85(12)
C31 Li3 C32 C33 114.63(14)
Zr1 Li3 C32 C33 -127.03(11)
O3 Li3 C32 C31 -57.90(19)
C13 Li3 C32 C31 90.48(13)
C18 Li3 C32 C31 113.56(17)
C19 Li3 C32 C31 155.12(15)
C20 Li3 C32 C31 162.53(12)
C33 Li3 C32 C31 -114.63(14)
Zr1 Li3 C32 C31 118.34(11)
O3 Li3 C32 Li4 -113.0(2)
C13 Li3 C32 Li4 35.4(3)
C18 Li3 C32 Li4 58.5(3)
C19 Li3 C32 Li4 100.1(2)
C20 Li3 C32 Li4 107.5(2)
C31 Li3 C32 Li4 -55.1(2)
C33 Li3 C32 Li4 -169.7(3)
Zr1 Li3 C32 Li4 63.3(2)
O3 Li3 C32 Zr1 -176.24(17)
C13 Li3 C32 Zr1 -27.86(10)
C18 Li3 C32 Zr1 -4.78(16)
C19 Li3 C32 Zr1 36.78(13)
C20 Li3 C32 Zr1 44.18(7)
C31 Li3 C32 Zr1 -118.34(11)
C33 Li3 C32 Zr1 127.03(11)
O4 Li4 C32 C33 -58.5(3)
C37 Li4 C32 C33 82.55(16)
C25 Li4 C32 C33 -178.22(14)
C31 Li4 C32 C33 -108.08(17)
C30 Li4 C32 C33 -140.93(14)
C38 Li4 C32 C33 49.90(15)
C42 Li4 C32 C33 94.02(17)
Zr1 Li4 C32 C33 127.13(14)
O4 Li4 C32 C31 49.6(2)
C37 Li4 C32 C31 -169.37(14)
C25 Li4 C32 C31 -70.14(11)
C30 Li4 C32 C31 -32.85(9)
C38 Li4 C32 C31 157.98(12)
C42 Li4 C32 C31 -157.90(16)
Zr1 Li4 C32 C31 -124.79(11)
O4 Li4 C32 Li3 109.5(3)
C37 Li4 C32 Li3 -109.5(2)
C25 Li4 C32 Li3 -10.3(3)
C31 Li4 C32 Li3 59.9(2)
C30 Li4 C32 Li3 27.0(2)
C38 Li4 C32 Li3 -142.1(2)
C42 Li4 C32 Li3 -98.0(2)
Zr1 Li4 C32 Li3 -64.9(2)
O4 Li4 C32 Zr1 174.4(2)
C37 Li4 C32 Zr1 -44.58(8)
C25 Li4 C32 Zr1 54.65(7)
C31 Li4 C32 Zr1 124.79(11)
C30 Li4 C32 Zr1 91.95(7)
C38 Li4 C32 Zr1 -77.23(7)
C42 Li4 C32 Zr1 -33.10(12)
C37 Zr1 C32 C33 -82.78(14)
C20 Zr1 C32 C33 44.39(13)
C13 Zr1 C32 C33 113.91(14)
C44 Zr1 C32 C33 -127.21(13)
C25 Zr1 C32 C33 -169.64(15)
C8 Zr1 C32 C33 -20.08(16)
C1 Zr1 C32 C33 80.08(18)
Li2 Zr1 C32 C33 35.72(16)
Li4 Zr1 C32 C33 -120.92(17)
Li1 Zr1 C32 C33 -71.49(16)
Li3 Zr1 C32 C33 88.77(16)
C37 Zr1 C32 C31 100.24(12)
C20 Zr1 C32 C31 -132.59(13)
C13 Zr1 C32 C31 -63.07(12)
C44 Zr1 C32 C31 55.80(14)
C25 Zr1 C32 C31 13.38(11)
C8 Zr1 C32 C31 162.93(11)
C1 Zr1 C32 C31 -96.90(15)
Li2 Zr1 C32 C31 -141.26(12)
Li4 Zr1 C32 C31 62.10(13)
Li1 Zr1 C32 C31 111.53(13)
Li3 Zr1 C32 C31 -88.22(15)
C37 Zr1 C32 Li3 -171.54(10)
C20 Zr1 C32 Li3 -44.37(9)
C13 Zr1 C32 Li3 25.15(9)
C44 Zr1 C32 Li3 144.02(10)
C25 Zr1 C32 Li3 101.59(10)
C8 Zr1 C32 Li3 -108.85(10)
C1 Zr1 C32 Li3 -8.69(16)
Li2 Zr1 C32 Li3 -53.05(12)
Li4 Zr1 C32 Li3 150.31(13)
Li1 Zr1 C32 Li3 -160.25(10)
C37 Zr1 C32 Li4 38.14(9)
C20 Zr1 C32 Li4 165.31(9)
C13 Zr1 C32 Li4 -125.17(9)
C44 Zr1 C32 Li4 -6.29(11)
C25 Zr1 C32 Li4 -48.72(9)
C8 Zr1 C32 Li4 100.84(9)
C1 Zr1 C32 Li4 -159.00(12)
Li2 Zr1 C32 Li4 156.64(10)
Li1 Zr1 C32 Li4 49.43(11)
Li3 Zr1 C32 Li4 -150.31(13)
C31 C32 C33 C34 0.2(2)
Li3 C32 C33 C34 -91.13(18)
Li4 C32 C33 C34 82.3(2)
Zr1 C32 C33 C34 -176.91(12)
C31 C32 C33 Li3 91.30(15)
Li4 C32 C33 Li3 173.47(17)
Zr1 C32 C33 Li3 -85.78(14)
O3 Li3 C33 C34 -15.00(17)
C32 Li3 C33 C34 118.98(16)
C13 Li3 C33 C34 149.46(16)
C18 Li3 C33 C34 -166.7(2)
C19 Li3 C33 C34 -136.91(14)
C20 Li3 C33 C34 -149.37(13)
C31 Li3 C33 C34 81.31(13)
Zr1 Li3 C33 C34 159.22(12)
O3 Li3 C33 C32 -133.98(17)
C13 Li3 C33 C32 30.48(16)
C18 Li3 C33 C32 74.3(2)
C19 Li3 C33 C32 104.11(16)
C20 Li3 C33 C32 91.65(12)
C31 Li3 C33 C32 -37.67(10)
Zr1 Li3 C33 C32 40.24(9)
C32 C33 C34 C35 1.7(3)
Li3 C33 C34 C35 -59.69(19)
C33 C34 C35 C36 -2.1(3)
C34 C35 C36 C31 0.6(3)
C32 C31 C36 C35 1.3(3)
C30 C31 C36 C35 -174.65(16)
Li4 C31 C36 C35 -87.6(2)
Li3 C31 C36 C35 62.10(19)
O4 Li4 C37 C38 64.1(2)
C25 Li4 C37 C38 -158.35(13)
C31 Li4 C37 C38 -91.40(17)
C30 Li4 C37 C38 -136.30(18)
C32 Li4 C37 C38 -84.24(12)
C42 Li4 C37 C38 115.08(15)
Zr1 Li4 C37 C38 -128.15(11)
O4 Li4 C37 C42 -50.9(2)
C25 Li4 C37 C42 86.57(14)
C31 Li4 C37 C42 153.52(16)
C30 Li4 C37 C42 108.62(19)
C32 Li4 C37 C42 160.68(12)
C38 Li4 C37 C42 -115.08(15)
Zr1 Li4 C37 C42 116.77(11)
O4 Li4 C37 Li1 -106.3(2)
C25 Li4 C37 Li1 31.2(3)
C31 Li4 C37 Li1 98.2(2)
C30 Li4 C37 Li1 53.3(3)
C32 Li4 C37 Li1 105.3(2)
C38 Li4 C37 Li1 -170.4(3)
C42 Li4 C37 Li1 -55.3(2)
Zr1 Li4 C37 Li1 61.4(2)
O4 Li4 C37 Zr1 -167.71(18)
C25 Li4 C37 Zr1 -30.20(10)
C31 Li4 C37 Zr1 36.75(14)
C30 Li4 C37 Zr1 -8.15(17)
C32 Li4 C37 Zr1 43.91(8)
C38 Li4 C37 Zr1 128.15(11)
C42 Li4 C37 Zr1 -116.77(11)
O1 Li1 C37 C38 -61.1(3)
C8 Li1 C37 C38 81.13(16)
C44 Li1 C37 C38 -177.99(14)
C42 Li1 C37 C38 -106.24(17)
C43 Li1 C37 C38 -140.84(15)
C7 Li1 C37 C38 91.20(18)
C9 Li1 C37 C38 48.36(15)
Zr1 Li1 C37 C38 128.39(14)
O1 Li1 C37 C42 45.1(2)
C8 Li1 C37 C42 -172.63(14)
C44 Li1 C37 C42 -71.75(11)
C43 Li1 C37 C42 -34.60(10)
C7 Li1 C37 C42 -162.56(16)
C9 Li1 C37 C42 154.60(13)
Zr1 Li1 C37 C42 -125.37(11)
O1 Li1 C37 Li4 107.7(3)
C8 Li1 C37 Li4 -110.0(2)
C44 Li1 C37 Li4 -9.2(2)
C42 Li1 C37 Li4 62.6(2)
C43 Li1 C37 Li4 28.0(2)
C7 Li1 C37 Li4 -100.0(2)
C9 Li1 C37 Li4 -142.8(2)
Zr1 Li1 C37 Li4 -62.8(2)
O1 Li1 C37 Zr1 170.5(2)
C8 Li1 C37 Zr1 -47.26(8)
C44 Li1 C37 Zr1 53.62(8)
C42 Li1 C37 Zr1 125.37(11)
C43 Li1 C37 Zr1 90.77(8)
C7 Li1 C37 Zr1 -37.19(11)
C9 Li1 C37 Zr1 -80.03(7)
C20 Zr1 C37 C38 -16.80(16)
C32 Zr1 C37 C38 46.87(14)
C13 Zr1 C37 C38 85.56(17)
C44 Zr1 C37 C38 -167.63(15)
C25 Zr1 C37 C38 115.93(14)
C8 Zr1 C37 C38 -80.73(14)
C1 Zr1 C37 C38 -122.89(13)
Li2 Zr1 C37 C38 -67.95(16)
Li4 Zr1 C37 C38 89.51(16)
Li1 Zr1 C37 C38 -121.08(16)
Li3 Zr1 C37 C38 40.22(16)
C20 Zr1 C37 C42 162.05(11)
C32 Zr1 C37 C42 -134.29(12)
C13 Zr1 C37 C42 -95.60(15)
C44 Zr1 C37 C42 11.21(11)
C25 Zr1 C37 C42 -65.23(12)
C8 Zr1 C37 C42 98.11(12)
C1 Zr1 C37 C42 55.95(13)
Li2 Zr1 C37 C42 110.89(13)
Li4 Zr1 C37 C42 -91.64(14)
Li1 Zr1 C37 C42 57.76(12)
Li3 Zr1 C37 C42 -140.94(12)
C20 Zr1 C37 Li4 -106.31(10)
C32 Zr1 C37 Li4 -42.65(9)
C13 Zr1 C37 Li4 -3.95(16)
C44 Zr1 C37 Li4 102.86(10)
C25 Zr1 C37 Li4 26.42(9)
C8 Zr1 C37 Li4 -170.25(10)
C1 Zr1 C37 Li4 147.59(10)
Li2 Zr1 C37 Li4 -157.47(11)
Li1 Zr1 C37 Li4 149.41(13)
Li3 Zr1 C37 Li4 -49.29(12)
C20 Zr1 C37 Li1 104.28(9)
C32 Zr1 C37 Li1 167.94(9)
C13 Zr1 C37 Li1 -153.36(11)
C44 Zr1 C37 Li1 -46.55(8)
C25 Zr1 C37 Li1 -122.99(8)
C8 Zr1 C37 Li1 40.34(8)
C1 Zr1 C37 Li1 -1.81(10)
Li2 Zr1 C37 Li1 53.13(10)
Li4 Zr1 C37 Li1 -149.41(12)
Li3 Zr1 C37 Li1 161.30(9)
C42 C37 C38 C39 -2.4(2)
Li4 C37 C38 C39 -98.47(18)
Li1 C37 C38 C39 75.2(2)
Zr1 C37 C38 C39 176.45(12)
C42 C37 C38 Li4 96.06(15)
Li1 C37 C38 Li4 173.66(17)
Zr1 C37 C38 Li4 -85.08(14)
O4 Li4 C38 C39 -15.3(2)
C37 Li4 C38 C39 114.57(17)
C25 Li4 C38 C39 142.05(17)
C31 Li4 C38 C39 -138.77(15)
C30 Li4 C38 C39 -170.3(2)
C32 Li4 C38 C39 -152.81(14)
C42 Li4 C38 C39 77.54(14)
Zr1 Li4 C38 C39 154.83(13)
O4 Li4 C38 C37 -129.85(18)
C25 Li4 C38 C37 27.48(16)
C31 Li4 C38 C37 106.65(17)
C30 Li4 C38 C37 75.1(3)
C32 Li4 C38 C37 92.61(13)
C42 Li4 C38 C37 -37.03(10)
Zr1 Li4 C38 C37 40.26(10)
C37 C38 C39 C40 0.8(3)
Li4 C38 C39 C40 -61.4(2)
C38 C39 C40 C41 0.6(3)
C39 C40 C41 C42 -0.2(3)
C40 C41 C42 C37 -1.5(3)
C40 C41 C42 C43 -176.41(15)
C40 C41 C42 Li1 -92.63(19)
C40 C41 C42 Li4 59.1(2)
C38 C37 C42 C41 2.7(2)
Li4 C37 C42 C41 98.23(17)
Li1 C37 C42 C41 -112.21(17)
Zr1 C37 C42 C41 -176.28(12)
C38 C37 C42 C43 177.80(14)
Li4 C37 C42 C43 -86.69(16)
Li1 C37 C42 C43 62.87(14)
Zr1 C37 C42 C43 -1.20(18)
C38 C37 C42 Li1 114.94(15)
Li4 C37 C42 Li1 -149.56(13)
Zr1 C37 C42 Li1 -64.06(11)
C38 C37 C42 Li4 -95.51(16)
Li1 C37 C42 Li4 149.56(13)
Zr1 C37 C42 Li4 85.50(12)
O1 Li1 C42 C41 -28.2(2)
C8 Li1 C42 C41 127.79(16)
C44 Li1 C42 C41 -144.50(14)
C43 Li1 C42 C41 -116.51(16)
C37 Li1 C42 C41 119.67(17)
C7 Li1 C42 C41 149.5(2)
C9 Li1 C42 C41 93.13(16)
Zr1 Li1 C42 C41 160.56(13)
O1 Li1 C42 C37 -147.89(16)
C8 Li1 C42 C37 8.12(16)
C44 Li1 C42 C37 95.83(12)
C43 Li1 C42 C37 123.81(14)
C7 Li1 C42 C37 29.8(3)
C9 Li1 C42 C37 -26.54(13)
Zr1 Li1 C42 C37 40.89(9)
O1 Li1 C42 C43 88.30(15)
C8 Li1 C42 C43 -115.69(17)
C44 Li1 C42 C43 -27.98(9)
C37 Li1 C42 C43 -123.81(14)
C7 Li1 C42 C43 -94.0(3)
C9 Li1 C42 C43 -150.35(14)
Zr1 Li1 C42 C43 -82.92(9)
O1 Li1 C42 Li4 -177.03(13)
C8 Li1 C42 Li4 -21.0(2)
C44 Li1 C42 Li4 66.68(14)
C43 Li1 C42 Li4 94.67(15)
C37 Li1 C42 Li4 -29.15(12)
C7 Li1 C42 Li4 0.6(3)
C9 Li1 C42 Li4 -55.69(18)
Zr1 Li1 C42 Li4 11.74(13)
O4 Li4 C42 C41 27.08(18)
C37 Li4 C42 C41 -112.58(17)
C25 Li4 C42 C41 150.34(13)
C31 Li4 C42 C41 -158.3(2)
C30 Li4 C42 C41 148.09(17)
C32 Li4 C42 C41 -134.21(15)
C38 Li4 C42 C41 -75.52(13)
Zr1 Li4 C42 C41 -161.17(13)
O4 Li4 C42 C37 139.66(18)
C25 Li4 C42 C37 -97.08(15)
C31 Li4 C42 C37 -45.7(3)
C30 Li4 C42 C37 -99.3(2)
C32 Li4 C42 C37 -21.63(14)
C38 Li4 C42 C37 37.06(10)
Zr1 Li4 C42 C37 -48.58(10)
O4 Li4 C42 C43 -106.31(14)
C37 Li4 C42 C43 114.03(16)
C25 Li4 C42 C43 16.95(14)
C31 Li4 C42 C43 68.3(3)
C30 Li4 C42 C43 14.7(2)
C32 Li4 C42 C43 92.40(15)
C38 Li4 C42 C43 151.09(12)
Zr1 Li4 C42 C43 65.45(10)
O4 Li4 C42 Li1 176.11(13)
C37 Li4 C42 Li1 36.44(15)
C25 Li4 C42 Li1 -60.64(16)
C31 Li4 C42 Li1 -9.3(3)
C30 Li4 C42 Li1 -62.9(2)
C32 Li4 C42 Li1 14.8(2)
C38 Li4 C42 Li1 73.50(14)
Zr1 Li4 C42 Li1 -12.14(13)
C41 C42 C43 C48 -20.4(2)
C37 C42 C43 C48 164.44(15)
Li1 C42 C43 C48 -129.64(17)
Li4 C42 C43 C48 109.07(16)
C41 C42 C43 C44 156.75(15)
C37 C42 C43 C44 -18.4(2)
Li1 C42 C43 C44 47.55(14)
Li4 C42 C43 C44 -73.74(16)
C41 C42 C43 Li1 109.20(17)
C37 C42 C43 Li1 -65.92(15)
Li4 C42 C43 Li1 -121.29(12)
O1 Li1 C43 C48 13.7(3)
C8 Li1 C43 C48 -157.99(18)
C44 Li1 C43 C48 -111.5(2)
C42 Li1 C43 C48 115.2(2)
C37 Li1 C43 C48 147.3(2)
C7 Li1 C43 C48 -113.8(2)
C9 Li1 C43 C48 161.4(2)
Zr1 Li1 C43 C48 -158.90(18)
O1 Li1 C43 C44 125.14(16)
C8 Li1 C43 C44 -46.50(18)
C42 Li1 C43 C44 -133.32(14)
C37 Li1 C43 C44 -101.19(11)
C7 Li1 C43 C44 -2.26(18)
C9 Li1 C43 C44 -87.1(2)
Zr1 Li1 C43 C44 -47.41(9)
O1 Li1 C43 C42 -101.54(15)
C8 Li1 C43 C42 86.82(19)
C44 Li1 C43 C42 133.32(14)
C37 Li1 C43 C42 32.13(9)
C7 Li1 C43 C42 131.1(2)
C9 Li1 C43 C42 46.2(2)
Zr1 Li1 C43 C42 85.91(9)
C48 C43 C44 C45 5.8(2)
C42 C43 C44 C45 -171.37(14)
Li1 C43 C44 C45 -121.42(16)
C48 C43 C44 Li1 127.22(17)
C42 C43 C44 Li1 -49.95(15)
C48 C43 C44 Zr1 -154.51(12)
C42 C43 C44 Zr1 28.32(17)
Li1 C43 C44 Zr1 78.27(11)
O1 Li1 C44 C45 44.7(3)
C8 Li1 C44 C45 -104.12(17)
C42 Li1 C44 C45 140.97(16)
C43 Li1 C44 C45 112.34(18)
C37 Li1 C44 C45 176.84(15)
C7 Li1 C44 C45 -69.31(18)
C9 Li1 C44 C45 -121.05(18)
Zr1 Li1 C44 C45 -131.07(16)
O1 Li1 C44 C43 -67.64(18)
C8 Li1 C44 C43 143.54(14)
C42 Li1 C44 C43 28.63(9)
C37 Li1 C44 C43 64.50(10)
C7 Li1 C44 C43 178.35(13)
C9 Li1 C44 C43 126.61(18)
Zr1 Li1 C44 C43 116.59(10)
O1 Li1 C44 Zr1 175.77(17)
C8 Li1 C44 Zr1 26.95(10)
C42 Li1 C44 Zr1 -87.96(7)
C43 Li1 C44 Zr1 -116.59(10)
C37 Li1 C44 Zr1 -52.09(6)
C7 Li1 C44 Zr1 61.76(9)
C9 Li1 C44 Zr1 10.01(16)
C37 Zr1 C44 C45 -178.13(15)
C20 Zr1 C44 C45 66.44(19)
C32 Zr1 C44 C45 -131.27(13)
C13 Zr1 C44 C45 -27.29(15)
C25 Zr1 C44 C45 -90.85(14)
C8 Zr1 C44 C45 104.96(14)
C1 Zr1 C44 C45 36.00(13)
Li2 Zr1 C44 C45 64.59(15)
Li4 Zr1 C44 C45 -136.01(15)
Li1 Zr1 C44 C45 127.89(18)
Li3 Zr1 C44 C45 -65.4(2)
C37 Zr1 C44 C43 -20.61(11)
C20 Zr1 C44 C43 -136.04(13)
C32 Zr1 C44 C43 26.25(14)
C13 Zr1 C44 C43 130.23(11)
C25 Zr1 C44 C43 66.67(11)
C8 Zr1 C44 C43 -97.52(12)
C1 Zr1 C44 C43 -166.48(13)
Li2 Zr1 C44 C43 -137.89(12)
Li4 Zr1 C44 C43 21.51(12)
Li1 Zr1 C44 C43 -74.59(14)
Li3 Zr1 C44 C43 92.16(18)
C37 Zr1 C44 Li1 53.98(10)
C20 Zr1 C44 Li1 -61.45(15)
C32 Zr1 C44 Li1 100.84(10)
C13 Zr1 C44 Li1 -155.19(9)
C25 Zr1 C44 Li1 141.26(10)
C8 Zr1 C44 Li1 -22.94(10)
C1 Zr1 C44 Li1 -91.90(10)
Li2 Zr1 C44 Li1 -63.30(11)
Li4 Zr1 C44 Li1 96.10(11)
Li3 Zr1 C44 Li1 166.74(15)
C43 C44 C45 C46 -3.4(2)
Li1 C44 C45 C46 -95.7(2)
Zr1 C44 C45 C46 154.06(13)
C44 C45 C46 C47 -1.0(3)
C45 C46 C47 C48 3.3(3)
C46 C47 C48 C43 -0.9(3)
C44 C43 C48 C47 -3.8(3)
C42 C43 C48 C47 173.21(16)
Li1 C43 C48 C47 81.1(2)
